data_7213187
loop_
_publ_author_name
'Brett, Tom J.'
'Alexander, Jennifer M.'
'Stezowski, John J.'

_publ_section_title
;
 Chemical insight from crystallographic disorder-structural studies of
 supramolecular photochemical systems. Part 3. The
 \b-cyclodextrin--7-hydroxy-4-methylcoumarin inclusion complex: direct
 observation of photodimerization by X-ray crystallography
;
_journal_issue 6
_journal_name_full 'Journal of the Chemical Society, Perkin Transactions 2'
_journal_page_first 1105
_journal_paper_doi 10.1039/a906042a
_journal_year 2000
_chemical_formula_moiety '(C42 H70 O35)2(C20 H16 O6)(H2 O)22'
_chemical_formula_sum 'C104 H200 O98'
_chemical_formula_weight 3018.64
_chemical_name_common 'beta-CD/7OH-4ME-coumarin photolyzed'
_chemical_name_systematic
; 
 ? 
;
_space_group_IT_number 1
_symmetry_cell_setting triclinic
_symmetry_space_group_name_Hall 'P 1'
_symmetry_space_group_name_H-M 'P 1'
_atom_sites_solution_hydrogens geom
_atom_sites_solution_primary direct
_atom_sites_solution_secondary difmap
_audit_creation_method SHELXL-97
_cell_angle_alpha 102.90(3)
_cell_angle_beta 113.35(3)
_cell_angle_gamma 99.53(3)
_cell_formula_units_Z 1
_cell_length_a 18.133(4)
_cell_length_b 15.479(3)
_cell_length_c 15.401(3)
_cell_measurement_temperature 298(2)
_cell_volume 3709.4(19)
_computing_cell_refinement MARXDS
_computing_data_collection MARDC
_computing_data_reduction MARXDS
_computing_molecular_graphics InsightII
_computing_publication_material 'SHELXL-97 (Sheldrick, 1997)'
_computing_structure_refinement 'SHELXL-97 (Sheldrick, 1997)'
_computing_structure_solution 'SHELXS-97 (Sheldrick, 1990)'
_diffrn_ambient_temperature 298(2)
_diffrn_measured_fraction_theta_full 0.859
_diffrn_measured_fraction_theta_max 0.859
_diffrn_measurement_device_type 'MARResearch Imaging Plate'
_diffrn_measurement_method 'oscillation method'
_diffrn_radiation_monochromator graphite
_diffrn_radiation_source 'rotating anode'
_diffrn_radiation_type MoK\a
_diffrn_radiation_wavelength 0.71073
_diffrn_reflns_av_R_equivalents 0.0238
_diffrn_reflns_av_sigmaI/netI 0.0305
_diffrn_reflns_limit_h_max 21
_diffrn_reflns_limit_h_min -22
_diffrn_reflns_limit_k_max 17
_diffrn_reflns_limit_k_min 0
_diffrn_reflns_limit_l_max 18
_diffrn_reflns_limit_l_min -19
_diffrn_reflns_number 22467
_diffrn_reflns_theta_full 26.02
_diffrn_reflns_theta_max 26.02
_diffrn_reflns_theta_min 4.23
_exptl_absorpt_coefficient_mu 0.121
_exptl_crystal_colour colorless
_exptl_crystal_density_diffrn 1.351
_exptl_crystal_density_method 'not measured'
_exptl_crystal_description plate
_exptl_crystal_F_000 1608
_exptl_crystal_size_max 1.0
_exptl_crystal_size_mid 1.0
_exptl_crystal_size_min 0.2
_refine_diff_density_max 0.619
_refine_diff_density_min -0.360
_refine_diff_density_rms 0.077
_refine_ls_abs_structure_details 'Flack H D (1983), Acta Cryst. A39, 876-881'
_refine_ls_abs_structure_Flack 0.3(7)
_refine_ls_extinction_coef 0.107(7)
_refine_ls_extinction_expression Fc^*^=kFc[1+0.001xFc^2^\l^3^/sin(2\q)]^-1/4^
_refine_ls_extinction_method SHELXL
_refine_ls_goodness_of_fit_ref 1.078
_refine_ls_hydrogen_treatment mixed
_refine_ls_matrix_type fullcycle
_refine_ls_number_parameters 1903
_refine_ls_number_reflns 12548
_refine_ls_number_restraints 330
_refine_ls_restrained_S_all 1.075
_refine_ls_R_factor_all 0.0785
_refine_ls_R_factor_gt 0.0718
_refine_ls_shift/su_max 0.264
_refine_ls_shift/su_mean 0.018
_refine_ls_structure_factor_coef Fsqd
_refine_ls_weighting_details 'calc w=1/[\s^2^(Fo^2^)+(0.1668P)^2^+0.5687P] where P=(Fo^2^+2Fc^2^)/3'
_refine_ls_weighting_scheme calc
_refine_ls_wR_factor_gt 0.1901
_refine_ls_wR_factor_ref 0.1985
_reflns_number_gt 11455
_reflns_number_total 12548
_reflns_threshold_expression >2sigma(I)
_cod_data_source_file a906042asup1.cif
_cod_data_source_block ni292_2b
_cod_depositor_comments
;
The following automatic conversions were performed:
'_atom_site_symetry_multiplicity' tag replaced with
'_atom_site_symmetry_multiplicity'.

Automatic conversion script
Id: cif_correct_tags 1440 2010-10-19 06:21:57Z saulius 

The following automatic conversions were performed:

'_symmetry_cell_setting' tag value 'Trinclinic' was replaced with
'triclinic' value as specified in the replacement file
'/home/robertas/cod-tools/perl-scripts/inputs/replacement_values.lst'.

Automatic conversion script
Id: cif_fix_values 3143 2015-03-26 13:38:13Z robertas 
;
_cod_original_cell_volume 3709.3(13)
_cod_original_sg_symbol_H-M P1
_cod_database_code 7213187

loop_
_symmetry_equiv_pos_as_xyz
'x, y, z'

loop_
_atom_site_label
_atom_site_type_symbol
_atom_site_fract_x
_atom_site_fract_y
_atom_site_fract_z
_atom_site_U_iso_or_equiv
_atom_site_adp_type
_atom_site_occupancy
_atom_site_symmetry_multiplicity
_atom_site_calc_flag
_atom_site_refinement_flags
_atom_site_disorder_assembly
_atom_site_disorder_group
C1_1 C 0.2040(3) -0.0085(3) 0.2389(3) 0.0341(8) Uani 1 1 d . . .
H1_1 H 0.1927 -0.0640 0.2574 0.041 Uiso 1 1 calc R . .
C2_1 C 0.2734(3) -0.0087(3) 0.2053(3) 0.0353(9) Uani 1 1 d . . .
H2_1 H 0.2534 -0.0639 0.1473 0.042 Uiso 1 1 calc R . .
C3_1 C 0.2897(3) 0.0753(3) 0.1727(3) 0.0325(8) Uani 1 1 d . . .
H3_1 H 0.3109 0.1314 0.2302 0.039 Uiso 1 1 calc R . .
C4_1 C 0.2090(3) 0.0784(3) 0.0914(3) 0.0314(8) Uani 1 1 d . . .
H4_1 H 0.1916 0.0280 0.0297 0.038 Uiso 1 1 calc R . .
C5_1 C 0.1389(3) 0.0713(3) 0.1248(3) 0.0321(8) Uani 1 1 d . . .
H5_1 H 0.1529 0.1274 0.1796 0.039 Uiso 1 1 calc R . .
C6_1 C 0.0546(3) 0.0594(5) 0.0403(4) 0.0514(13) Uani 1 1 d . . .
H6A_1 H 0.0583 0.1095 0.0126 0.062 Uiso 1 1 calc R . .
H6B_1 H 0.0388 0.0017 -0.0122 0.062 Uiso 1 1 calc R . .
O6_1 O -0.0066(3) 0.0589(5) 0.0745(4) 0.0726(14) Uani 1 1 d . . .
O2_1 O 0.3473(2) -0.0146(3) 0.2815(3) 0.0444(8) Uani 1 1 d . . .
O3_1 O 0.3504(2) 0.0724(3) 0.1356(3) 0.0469(8) Uani 1 1 d . . .
O4_1 O 0.2249(2) 0.1656(2) 0.0755(2) 0.0347(6) Uani 1 1 d . . .
O5_1 O 0.1303(2) -0.0078(3) 0.1582(3) 0.0378(7) Uani 1 1 d . . .
C1_2 C 0.2064(3) 0.1683(3) -0.0230(3) 0.0332(8) Uani 1 1 d . . .
H1_2 H 0.1922 0.1055 -0.0674 0.040 Uiso 1 1 calc R . .
C2_2 C 0.2851(3) 0.2271(3) -0.0174(4) 0.0358(9) Uani 1 1 d . . .
H2_2 H 0.2732 0.2314 -0.0839 0.043 Uiso 1 1 calc R . .
C3_2 C 0.3072(3) 0.3239(3) 0.0536(4) 0.0334(8) Uani 1 1 d . . .
H3_2 H 0.3185 0.3211 0.1205 0.040 Uiso 1 1 calc R . .
C4_2 C 0.2334(3) 0.3632(3) 0.0140(3) 0.0287(8) Uani 1 1 d . . .
H4_2 H 0.2266 0.3723 -0.0495 0.034 Uiso 1 1 calc R . .
C5_2 C 0.1520(3) 0.2985(3) -0.0019(3) 0.0327(8) Uani 1 1 d . . .
H5_2 H 0.1556 0.2984 0.0633 0.039 Uiso 1 1 calc R . .
C6_2 C 0.0751(3) 0.3266(4) -0.0578(4) 0.0414(10) Uani 1 1 d . . .
H6A_2 H 0.0253 0.2814 -0.0698 0.050 Uiso 1 1 calc R . .
H6B_2 H 0.0774 0.3858 -0.0174 0.050 Uiso 1 1 calc R . .
O2_2 O 0.3519(2) 0.1855(3) 0.0132(3) 0.0463(8) Uani 1 1 d . . .
O3_2 O 0.3796(2) 0.3815(3) 0.0573(3) 0.0454(8) Uani 1 1 d . . .
O4_2 O 0.2528(2) 0.4513(2) 0.0863(2) 0.0335(6) Uani 1 1 d . . .
O5_2 O 0.1386(2) 0.2056(3) -0.0602(3) 0.0383(7) Uani 1 1 d . . .
O6_2 O 0.0700(3) 0.3334(3) -0.1505(3) 0.0513(9) Uani 1 1 d . . .
C1_3 C 0.2393(3) 0.5261(3) 0.0500(3) 0.0319(8) Uani 1 1 d . . .
H1_3 H 0.2208 0.5054 -0.0222 0.038 Uiso 1 1 calc R . .
C2_3 C 0.3219(3) 0.6041(3) 0.1005(3) 0.0323(8) Uani 1 1 d . . .
H2_3 H 0.3130 0.6536 0.0707 0.039 Uiso 1 1 calc R . .
C3_3 C 0.3491(3) 0.6436(3) 0.2120(3) 0.0303(8) Uani 1 1 d . . .
H3_3 H 0.3596 0.5958 0.2439 0.036 Uiso 1 1 calc R . .
C4_3 C 0.2784(2) 0.6784(3) 0.2239(3) 0.0293(8) Uani 1 1 d . . .
H4_3 H 0.2688 0.7272 0.1933 0.035 Uiso 1 1 calc R . .
C5_3 C 0.1979(3) 0.5961(3) 0.1729(3) 0.0359(9) Uani 1 1 d . . .
H5_3 H 0.2076 0.5481 0.2048 0.043 Uiso 1 1 calc R . .
C6_3 C 0.1233(3) 0.6254(5) 0.1775(4) 0.0522(14) Uani 1 1 d . . .
H6A_3 H 0.0735 0.5730 0.1413 0.063 Uiso 1 1 calc R . .
H6B_3 H 0.1331 0.6467 0.2463 0.063 Uiso 1 1 calc R . .
O2_3 O 0.3842(2) 0.5688(3) 0.0821(3) 0.0401(7) Uani 1 1 d . . .
O3_3 O 0.4232(2) 0.7205(3) 0.2571(3) 0.0420(7) Uani 1 1 d . . .
O4_3 O 0.3015(2) 0.7135(2) 0.3283(2) 0.0301(6) Uani 1 1 d . . .
O5_3 O 0.1765(2) 0.5589(3) 0.0687(3) 0.0395(7) Uani 1 1 d . . .
O6_3 O 0.1109(3) 0.6971(5) 0.1351(4) 0.0739(15) Uani 1 1 d . . .
C1_4 C 0.3008(3) 0.8061(3) 0.3656(3) 0.0303(8) Uani 1 1 d . . .
H1_4 H 0.2953 0.8361 0.3145 0.036 Uiso 1 1 calc R . .
C2_4 C 0.3851(3) 0.8569(3) 0.4577(3) 0.0288(8) Uani 1 1 d . . .
H2_4 H 0.3851 0.9206 0.4841 0.035 Uiso 1 1 calc R . .
C3_4 C 0.3937(2) 0.8101(3) 0.5375(3) 0.0290(8) Uani 1 1 d . . .
H3_4 H 0.3947 0.7464 0.5127 0.035 Uiso 1 1 calc R . .
C4_4 C 0.3191(2) 0.8092(3) 0.5596(3) 0.0262(7) Uani 1 1 d . . .
H4_4 H 0.3234 0.8723 0.5950 0.031 Uiso 1 1 calc R . .
C5_4 C 0.2347(2) 0.7687(3) 0.4656(3) 0.0285(7) Uani 1 1 d . . .
H5_4 H 0.2246 0.7019 0.4391 0.034 Uiso 1 1 calc R . .
C6_4 C 0.1621(3) 0.7872(4) 0.4864(4) 0.0396(10) Uani 1 1 d . . .
H6A_4 H 0.1106 0.7628 0.4244 0.047 Uiso 1 1 calc R . .
H6B_4 H 0.1562 0.7551 0.5316 0.047 Uiso 1 1 calc R . .
O2_4 O 0.4527(2) 0.8593(3) 0.4321(3) 0.0375(7) Uani 1 1 d . . .
O3_4 O 0.4695(2) 0.8595(3) 0.6265(3) 0.0432(8) Uani 1 1 d . . .
O4_4 O 0.3238(2) 0.7525(2) 0.6237(2) 0.0320(6) Uani 1 1 d . . .
O5_4 O 0.2341(2) 0.8102(3) 0.3900(2) 0.0335(6) Uani 1 1 d . . .
O6_4 O 0.1745(3) 0.8835(3) 0.5291(3) 0.0509(9) Uani 1 1 d . . .
C1_5 C 0.3184(3) 0.7879(3) 0.7136(3) 0.0329(8) Uani 1 1 d . . .
H1_5 H 0.3170 0.8522 0.7230 0.039 Uiso 1 1 calc R . .
C2_5 C 0.3959(3) 0.7840(3) 0.7999(3) 0.0338(8) Uani 1 1 d . . .
H2_5 H 0.3929 0.8095 0.8622 0.041 Uiso 1 1 calc R . .
C3_5 C 0.3976(3) 0.6844(3) 0.7880(3) 0.0315(8) Uani 1 1 d . . .
H3_5 H 0.4025 0.6585 0.7270 0.038 Uiso 1 1 calc R . .
C4_5 C 0.3158(3) 0.6286(3) 0.7805(3) 0.0294(8) Uani 1 1 d . . .
H4_5 H 0.3129 0.6502 0.8436 0.035 Uiso 1 1 calc R . .
C5_5 C 0.2399(3) 0.6389(3) 0.6941(4) 0.0350(9) Uani 1 1 d . . .
H5_5 H 0.2406 0.6119 0.6307 0.042 Uiso 1 1 calc R . .
C6_5 C 0.1569(3) 0.5917(5) 0.6894(5) 0.0538(13) Uani 1 1 d . . .
H6A_5 H 0.1536 0.5276 0.6851 0.065 Uiso 1 1 calc R . .
H6B_5 H 0.1538 0.6219 0.7497 0.065 Uiso 1 1 calc R . .
O2_5 O 0.4703(2) 0.8379(3) 0.8055(3) 0.0448(8) Uani 1 1 d . . .
O3_5 O 0.4671(2) 0.6802(3) 0.8720(3) 0.0413(7) Uani 1 1 d . . .
O4_5 O 0.3155(2) 0.5338(2) 0.7594(2) 0.0301(6) Uani 1 1 d . . .
O5_5 O 0.2446(2) 0.7348(3) 0.7092(3) 0.0387(7) Uani 1 1 d . . .
O6_5 O 0.0882(3) 0.5962(4) 0.6042(4) 0.0746(14) Uani 1 1 d . . .
C1_6 C 0.3060(3) 0.4870(3) 0.8260(3) 0.0290(8) Uani 1 1 d . . .
H1_6 H 0.3105 0.5319 0.8851 0.035 Uiso 1 1 calc R . .
C2_6 C 0.3777(3) 0.4420(3) 0.8575(3) 0.0306(8) Uani 1 1 d . . .
H2_6 H 0.3714 0.4091 0.9028 0.037 Uiso 1 1 calc R . .
C3_6 C 0.3698(3) 0.3717(3) 0.7658(3) 0.0305(8) Uani 1 1 d . . .
H3_6 H 0.3751 0.4028 0.7189 0.037 Uiso 1 1 calc R . .
C4_6 C 0.2841(2) 0.3006(3) 0.7166(3) 0.0280(7) Uani 1 1 d . . .
H4_6 H 0.2808 0.2659 0.7615 0.034 Uiso 1 1 calc R . .
C5_6 C 0.2138(3) 0.3476(3) 0.6918(3) 0.0317(8) Uani 1 1 d . . .
H5_6 H 0.2127 0.3751 0.6401 0.038 Uiso 1 1 calc R . .
C6_6 C 0.1279(3) 0.2808(4) 0.6558(4) 0.0431(10) Uani 1 1 d . . .
H6A_6 H 0.0864 0.3147 0.6451 0.052 Uiso 1 1 calc R . .
H6B_6 H 0.1131 0.2354 0.5925 0.052 Uiso 1 1 calc R . .
O2_6 O 0.4570(2) 0.5096(3) 0.9094(3) 0.0394(7) Uani 1 1 d . . .
O3_6 O 0.4354(2) 0.3284(3) 0.7965(3) 0.0485(9) Uani 1 1 d . . .
O4_6 O 0.2747(2) 0.2383(2) 0.6256(2) 0.0333(6) Uani 1 1 d . . .
O5_6 O 0.2275(2) 0.4192(2) 0.7795(3) 0.0348(6) Uani 1 1 d . . .
O6_6 O 0.1261(3) 0.2339(3) 0.7258(4) 0.0557(10) Uani 1 1 d . . .
C1_7 C 0.2545(3) 0.1429(3) 0.6119(3) 0.0336(8) Uani 1 1 d . . .
H1_7 H 0.2541 0.1341 0.6728 0.040 Uiso 1 1 calc R . .
C2_7 C 0.3216(3) 0.1034(3) 0.5953(3) 0.0349(9) Uani 1 1 d . . .
H2_7 H 0.3097 0.0381 0.5909 0.042 Uiso 1 1 calc R . .
C3_7 C 0.3203(3) 0.1123(3) 0.4984(3) 0.0312(8) Uani 1 1 d . . .
H3_7 H 0.3317 0.1776 0.5022 0.037 Uiso 1 1 calc R . .
C4_7 C 0.2336(3) 0.0578(3) 0.4126(3) 0.0301(8) Uani 1 1 d . . .
H4_7 H 0.2232 -0.0080 0.4062 0.036 Uiso 1 1 calc R . .
C5_7 C 0.1671(3) 0.0956(4) 0.4343(3) 0.0372(9) Uani 1 1 d . . .
H5_7 H 0.1731 0.1589 0.4315 0.045 Uiso 1 1 calc R . .
C6_7 C 0.0785(3) 0.0353(4) 0.3608(4) 0.0493(12) Uani 1 1 d . . .
H6A_7 H 0.0381 0.0638 0.3727 0.059 Uiso 1 1 calc R . .
H6B_7 H 0.0695 0.0296 0.2931 0.059 Uiso 1 1 calc R . .
O2_7 O 0.4018(2) 0.1531(3) 0.6764(3) 0.0453(8) Uani 1 1 d . . .
O3_7 O 0.3808(2) 0.0740(3) 0.4785(3) 0.0449(8) Uani 1 1 d . . .
O4_7 O 0.2317(2) 0.0712(2) 0.3224(2) 0.0342(6) Uani 1 1 d . . .
O5_7 O 0.1750(2) 0.0946(3) 0.5312(3) 0.0396(7) Uani 1 1 d . . .
O6_7 O 0.0664(3) -0.0559(3) 0.3725(4) 0.0590(10) Uani 1 1 d . . .
C1_8 C 0.7301(3) 0.2777(3) 0.8580(3) 0.0330(8) Uani 1 1 d . . .
H1_8 H 0.7310 0.2170 0.8669 0.040 Uiso 1 1 calc R . .
C2_8 C 0.6628(3) 0.3096(3) 0.8823(3) 0.0355(9) Uani 1 1 d . . .
H2_8 H 0.6753 0.3121 0.9510 0.043 Uiso 1 1 calc R . .
C3_8 C 0.6620(3) 0.4046(3) 0.8732(3) 0.0342(9) Uani 1 1 d . . .
H3_8 H 0.6492 0.4032 0.8047 0.041 Uiso 1 1 calc R . .
C4_8 C 0.7489(3) 0.4712(3) 0.9457(3) 0.0297(8) Uani 1 1 d . . .
H4_8 H 0.7600 0.4756 1.0144 0.036 Uiso 1 1 calc R . .
C5_8 C 0.8162(3) 0.4358(3) 0.9228(3) 0.0332(8) Uani 1 1 d . . .
H5_8 H 0.8096 0.4392 0.8574 0.040 Uiso 1 1 calc R . .
C6_8 C 0.9045(3) 0.4907(4) 1.0024(4) 0.0454(11) Uani 1 1 d . . .
H6A_8 H 0.9447 0.4687 0.9835 0.055 Uiso 1 1 calc R . .
H6B_8 H 0.9129 0.5553 1.0066 0.055 Uiso 1 1 calc R . .
O2_8 O 0.5826(2) 0.2438(3) 0.8158(3) 0.0445(8) Uani 1 1 d . . .
O3_8 O 0.6024(2) 0.4369(3) 0.9001(3) 0.0443(8) Uani 1 1 d . . .
O4_8 O 0.7501(2) 0.5597(2) 0.9330(2) 0.0341(6) Uani 1 1 d . . .
O5_8 O 0.8096(2) 0.3421(3) 0.9236(3) 0.0383(7) Uani 1 1 d . . .
O6_8 O 0.9187(2) 0.4823(3) 1.0980(3) 0.0523(9) Uani 1 1 d . . .
C1_9 C 0.7785(3) 0.6375(3) 1.0201(3) 0.0327(8) Uani 1 1 d . . .
H1_9 H 0.7891 0.6159 1.0779 0.039 Uiso 1 1 calc R . .
C2_9 C 0.7100(3) 0.6863(3) 1.0059(3) 0.0355(9) Uani 1 1 d . . .
H2_9 H 0.7299 0.7393 1.0661 0.043 Uiso 1 1 calc R . .
C3_9 C 0.6942(3) 0.7228(3) 0.9173(3) 0.0338(8) Uani 1 1 d . . .
H3_9 H 0.6738 0.6709 0.8560 0.041 Uiso 1 1 calc R . .
C4_9 C 0.7769(3) 0.7864(3) 0.9370(3) 0.0324(8) Uani 1 1 d . . .
H4_9 H 0.7940 0.8420 0.9937 0.039 Uiso 1 1 calc R . .
C5_9 C 0.8457(3) 0.7379(4) 0.9578(4) 0.0385(9) Uani 1 1 d . . .
H5_9 H 0.8313 0.6879 0.8970 0.046 Uiso 1 1 calc R . .
C6_9 C 0.9311(3) 0.8020(5) 0.9898(5) 0.0604(17) Uani 1 1 d . . .
H6A_9 H 0.9728 0.7682 1.0019 0.073 Uiso 1 1 calc R . .
H6B_9 H 0.9301 0.8283 0.9379 0.073 Uiso 1 1 calc R . .
O2_9 O 0.6356(2) 0.6262(3) 0.9937(3) 0.0433(7) Uani 1 1 d . . .
O3_9 O 0.6333(2) 0.7720(3) 0.9081(3) 0.0454(8) Uani 1 1 d . . .
O4_9 O 0.7639(2) 0.8115(2) 0.8491(2) 0.0335(6) Uani 1 1 d . . .
O5_9 O 0.8536(2) 0.6988(3) 1.0366(3) 0.0398(7) Uani 1 1 d . . .
O6_9 O 0.9517(3) 0.8752(4) 1.0812(4) 0.0788(16) Uani 1 1 d . . .
C1_10 C 0.7846(3) 0.9070(3) 0.8578(3) 0.0322(8) Uani 1 1 d . . .
H1_10 H 0.7986 0.9446 0.9254 0.039 Uiso 1 1 calc R . .
C2_10 C 0.7076(3) 0.9237(3) 0.7830(3) 0.0333(8) Uani 1 1 d . . .
H2_10 H 0.7205 0.9886 0.7858 0.040 Uiso 1 1 calc R . .
C3_10 C 0.6857(3) 0.8620(3) 0.6788(3) 0.0322(8) Uani 1 1 d . . .
H3_10 H 0.6719 0.7968 0.6747 0.039 Uiso 1 1 calc R . .
C4_10 C 0.7609(3) 0.8856(3) 0.6575(3) 0.0292(8) Uani 1 1 d . . .
H4_10 H 0.7698 0.9478 0.6517 0.035 Uiso 1 1 calc R . .
C5_10 C 0.8410(3) 0.8779(3) 0.7401(3) 0.0314(8) Uani 1 1 d . . .
H5_10 H 0.8350 0.8129 0.7364 0.038 Uiso 1 1 calc R . .
C6_10 C 0.9195(3) 0.9162(3) 0.7308(4) 0.0371(9) Uani 1 1 d . . .
H6A_10 H 0.9685 0.9158 0.7875 0.045 Uiso 1 1 calc R . .
H6B_10 H 0.9176 0.8771 0.6707 0.045 Uiso 1 1 calc R . .
O2_10 O 0.6385(2) 0.9031(3) 0.8054(3) 0.0435(7) Uani 1 1 d . . .
O3_10 O 0.6164(2) 0.8797(3) 0.6058(3) 0.0438(8) Uani 1 1 d . . .
O4_10 O 0.7410(2) 0.8177(2) 0.5645(3) 0.0348(6) Uani 1 1 d . . .
O5_10 O 0.8536(2) 0.9310(3) 0.8372(2) 0.0355(6) Uani 1 1 d . . .
O6_10 O 0.9260(3) 1.0073(3) 0.7271(4) 0.0575(10) Uani 1 1 d . . .
C1_11 C 0.7560(3) 0.8501(3) 0.4923(3) 0.0365(9) Uani 1 1 d . . .
H1_11 H 0.7744 0.9178 0.5167 0.044 Uiso 1 1 calc R . .
C2_11 C 0.6741(3) 0.8177(3) 0.3950(3) 0.0370(9) Uani 1 1 d . . .
H2_11 H 0.6840 0.8449 0.3476 0.044 Uiso 1 1 calc R . .
C3_11 C 0.6469(3) 0.7130(3) 0.3494(3) 0.0316(8) Uani 1 1 d . . .
H3_11 H 0.6366 0.6842 0.3957 0.038 Uiso 1 1 calc R . .
C4_11 C 0.7184(3) 0.6860(3) 0.3325(3) 0.0322(8) Uani 1 1 d . . .
H4_11 H 0.7293 0.7148 0.2866 0.039 Uiso 1 1 calc R . .
C5_11 C 0.7974(3) 0.7184(4) 0.4342(4) 0.0440(11) Uani 1 1 d . . .
H5_11 H 0.7855 0.6898 0.4798 0.053 Uiso 1 1 calc R . .
C6_11 C 0.8737(4) 0.6956(6) 0.4258(6) 0.072(2) Uani 1 1 d . . .
H6A_11 H 0.9228 0.7236 0.4899 0.087 Uiso 1 1 calc R . .
H6B_11 H 0.8647 0.6292 0.4069 0.087 Uiso 1 1 calc R . .
O6_11 O 0.8873(4) 0.7295(5) 0.3529(7) 0.098(2) Uani 1 1 d . . .
O2_11 O 0.6110(2) 0.8503(3) 0.4138(3) 0.0402(7) Uani 1 1 d . . .
O3_11 O 0.5720(2) 0.6858(3) 0.2578(3) 0.0458(8) Uani 1 1 d . . .
O4_11 O 0.6937(2) 0.5872(2) 0.2906(2) 0.0317(6) Uani 1 1 d . . .
O5_11 O 0.8188(2) 0.8176(3) 0.4750(3) 0.0452(8) Uani 1 1 d . . .
C1_12 C 0.6940(3) 0.5507(3) 0.1977(3) 0.0298(8) Uani 1 1 d . . .
H1_12 H 0.7003 0.6007 0.1696 0.036 Uiso 1 1 calc R . .
C2_12 C 0.6096(3) 0.4785(3) 0.1272(3) 0.0311(8) Uani 1 1 d . . .
H2_12 H 0.6090 0.4528 0.0626 0.037 Uiso 1 1 calc R . .
C3_12 C 0.5990(3) 0.4011(3) 0.1707(3) 0.0320(8) Uani 1 1 d . . .
H3_12 H 0.5980 0.4256 0.2345 0.038 Uiso 1 1 calc R . .
C4_12 C 0.6729(2) 0.3604(3) 0.1871(3) 0.0274(7) Uani 1 1 d . . .
H4_12 H 0.6692 0.3278 0.1225 0.033 Uiso 1 1 calc R . .
C5_12 C 0.7575(3) 0.4352(3) 0.2495(3) 0.0337(8) Uani 1 1 d . . .
H5_12 H 0.7652 0.4595 0.3179 0.040 Uiso 1 1 calc R . .
C6_12 C 0.8308(3) 0.3982(4) 0.2517(5) 0.0499(12) Uani 1 1 d . . .
H6A_12 H 0.8821 0.4487 0.2875 0.060 Uiso 1 1 calc R . .
H6B_12 H 0.8360 0.3535 0.2873 0.060 Uiso 1 1 calc R . .
O2_12 O 0.5433(2) 0.5204(3) 0.1129(3) 0.0388(7) Uani 1 1 d . . .
O3_12 O 0.5238(2) 0.3294(3) 0.1038(3) 0.0481(8) Uani 1 1 d . . .
O4_12 O 0.6661(2) 0.2959(2) 0.2396(2) 0.0339(6) Uani 1 1 d . . .
O5_12 O 0.7606(2) 0.5099(2) 0.2083(3) 0.0356(6) Uani 1 1 d . . .
O6_12 O 0.8204(3) 0.3555(4) 0.1534(5) 0.0684(13) Uani 1 1 d . . .
C1_13 C 0.6735(3) 0.2064(3) 0.2035(3) 0.0348(9) Uani 1 1 d . . .
H1_13 H 0.6758 0.1997 0.1399 0.042 Uiso 1 1 calc R . .
C2_13 C 0.5954(3) 0.1350(3) 0.1856(3) 0.0365(9) Uani 1 1 d . . .
H2_13 H 0.5994 0.0731 0.1590 0.044 Uiso 1 1 calc R . .
C3_13 C 0.5926(3) 0.1432(3) 0.2848(3) 0.0310(8) Uani 1 1 d . . .
H3_13 H 0.5862 0.2038 0.3112 0.037 Uiso 1 1 calc R . .
C4_13 C 0.6747(3) 0.1324(3) 0.3594(3) 0.0316(8) Uani 1 1 d . . .
H4_13 H 0.6785 0.0695 0.3375 0.038 Uiso 1 1 calc R . .
C5_13 C 0.7503(3) 0.2038(4) 0.3691(4) 0.0407(10) Uani 1 1 d . . .
H5_13 H 0.7482 0.2662 0.3973 0.049 Uiso 1 1 calc R . .
C6_13 C 0.8336(4) 0.1920(7) 0.4340(6) 0.0685(19) Uani 1 1 d . . .
H6A_13 H 0.8344 0.1871 0.4961 0.082 Uiso 1 1 calc R . .
H6B_13 H 0.8405 0.1354 0.4002 0.082 Uiso 1 1 calc R . .
O2_13 O 0.5218(3) 0.1473(3) 0.1144(3) 0.0477(8) Uani 1 1 d . . .
O3_13 O 0.5222(2) 0.0712(3) 0.2675(3) 0.0426(7) Uani 1 1 d . . .
O4_13 O 0.6729(2) 0.1511(2) 0.4538(2) 0.0318(6) Uani 1 1 d . . .
O5_13 O 0.7467(2) 0.1938(3) 0.2716(3) 0.0455(8) Uani 1 1 d . . .
O6_13 O 0.9026(4) 0.2702(7) 0.4556(6) 0.105(2) Uani 1 1 d . . .
C1_14 C 0.6797(3) 0.0814(3) 0.4996(3) 0.0285(7) Uani 1 1 d . . .
H1_14 H 0.6749 0.0244 0.4520 0.034 Uiso 1 1 calc R . .
C2_14 C 0.6072(3) 0.0648(3) 0.5268(3) 0.0295(8) Uani 1 1 d . . .
H2_14 H 0.6111 0.0162 0.5584 0.035 Uiso 1 1 calc R . .
C3_14 C 0.6150(3) 0.1536(3) 0.6011(3) 0.0304(8) Uani 1 1 d . . .
H3_14 H 0.6113 0.2027 0.5702 0.037 Uiso 1 1 calc R . .
C4_14 C 0.6998(2) 0.1816(3) 0.6925(3) 0.0271(7) Uani 1 1 d . . .
H4_14 H 0.7017 0.1357 0.7274 0.032 Uiso 1 1 calc R . .
C5_14 C 0.7715(2) 0.1905(3) 0.6622(3) 0.0296(8) Uani 1 1 d . . .
H5_14 H 0.7735 0.2423 0.6355 0.036 Uiso 1 1 calc R . .
C6_14 C 0.8568(3) 0.2064(4) 0.7491(4) 0.0388(9) Uani 1 1 d . . .
H6A_14 H 0.8987 0.2071 0.7249 0.047 Uiso 1 1 calc R . .
H6B_14 H 0.8719 0.2663 0.7980 0.047 Uiso 1 1 calc R . .
O2_14 O 0.5290(2) 0.0352(3) 0.4391(3) 0.0385(7) Uani 1 1 d . . .
O3_14 O 0.5477(2) 0.1371(3) 0.6271(3) 0.0471(8) Uani 1 1 d . . .
O4_14 O 0.7094(2) 0.2699(2) 0.7569(2) 0.0321(6) Uani 1 1 d . . .
O5_14 O 0.7576(2) 0.1068(3) 0.5864(2) 0.0339(6) Uani 1 1 d . . .
O6_14 O 0.8565(2) 0.1366(3) 0.7959(3) 0.0459(8) Uani 1 1 d . . .
O_15 O 0.0268(3) 0.7893(4) 0.2218(3) 0.0790(15) Uani 1 1 d . . .
O_16 O 0.9675(3) 0.6319(4) 0.2630(4) 0.0759(14) Uani 1 1 d . . .
O_17 O 1.0483(4) 1.0480(4) 0.6668(6) 0.0915(19) Uani 1 1 d . . .
O_18 O 0.9061(3) 0.1733(4) 0.9947(3) 0.0719(13) Uani 1 1 d . . .
O_19 O 0.7884(5) 0.1729(5) 0.0629(6) 0.0930(18) Uani 1 1 d . . .
O_20 O 0.4677(5) 0.0280(4) 0.7507(5) 0.098(2) Uani 1 1 d . . .
OA_21 O 0.484(2) 0.226(2) 0.922(2) 0.145(11) Uiso 0.50 1 d P . .
OB_21 O 0.5096(8) 0.1983(7) 0.9264(6) 0.061(2) Uani 0.50 1 d P . .
O_22 O 0.1693(5) 0.9508(5) 0.7078(5) 0.0929(17) Uani 1 1 d . . .
OA_23 O 0.4747(9) 0.7146(9) 0.0619(9) 0.079(3) Uiso 0.50 1 d P . .
OB_23 O 0.4414(11) 0.7303(11) 0.0482(12) 0.093(4) Uiso 0.50 1 d P . .
O_24 O 0.0075(5) 0.3540(5) 0.1216(5) 0.0938(17) Uani 1 1 d . . .
O_25 O 0.9522(12) 0.4522(12) 0.563(2) 0.277(15) Uani 1 1 d . . .
O_26 O 0.0644(6) 0.5512(7) 0.4015(6) 0.110(2) Uani 1 1 d . . .
OA_27 O 0.0911(19) 0.787(2) 0.725(2) 0.146(7) Uiso 0.50 1 d P . .
OB_27 O 0.0552(8) 0.7641(9) 0.6687(10) 0.076(3) Uiso 0.50 1 d P . .
O_28 O 0.9720(6) 0.7097(8) 0.7745(8) 0.123(3) Uani 1 1 d . . .
OA_29 O 0.5546(9) 0.8942(9) 0.2355(9) 0.081(3) Uiso 0.50 1 d P . .
OB_29 O 0.513(2) 0.880(2) 0.235(2) 0.157(9) Uiso 0.50 1 d P . .
O_30 O 0.0917(8) 0.6817(9) 0.9409(7) 0.138(4) Uani 1 1 d . . .
O_31 O 0.3804(15) 0.8603(11) 0.155(2) 0.211(8) Uani 1 1 d . . .
O_32 O 0.5700(14) 0.9328(13) 0.0055(12) 0.209(8) Uani 1 1 d . . .
O_33 O 0.9532(7) 0.9374(9) 0.4455(11) 0.150(4) Uani 1 1 d . . .
OA_34 O 0.3297(11) 0.0635(13) 0.8318(13) 0.102(4) Uiso 0.50 1 d P . .
OB_34 O 0.3517(19) 0.033(2) 0.857(2) 0.146(8) Uiso 0.50 1 d P . .
O_35 O 0.4181(13) 0.9579(15) 0.0122(15) 0.122(5) Uiso 0.50 1 d P . .
O_36 O 0.6288(7) 0.0590(8) 0.9265(9) 0.140(4) Uani 1 1 d . . .
O_37 O 0.0360(13) 0.4911(15) 0.8230(15) 0.123(5) Uiso 0.50 1 d P . .
O_38 O 0.9935(14) 0.2332(16) 0.3599(16) 0.127(5) Uiso 0.50 1 d P . .
C4A_39 C 0.5271(9) 0.5088(11) 0.4765(12) 0.073(4) Uiso 0.40 1 d PDU A 1
C5A_39 C 0.6747(7) 0.5932(9) 0.5954(9) 0.072(4) Uiso 0.40 1 d PDU A 1
H5A_39 H 0.6542 0.6368 0.6239 0.086 Uiso 0.40 1 calc PR A 1
C6A_39 C 0.7606(8) 0.6050(10) 0.6340(11) 0.081(5) Uiso 0.40 1 d PDU A 1
H6A_39 H 0.7975 0.6574 0.6871 0.097 Uiso 0.40 1 calc PR A 1
C7A_39 C 0.7915(6) 0.5387(9) 0.5937(10) 0.056(3) Uiso 0.40 1 d PDU A 1
C8A_39 C 0.7369(6) 0.4630(10) 0.5105(11) 0.064(4) Uiso 0.40 1 d PDU A 1
H8A_39 H 0.7575 0.4203 0.4811 0.077 Uiso 0.40 1 calc PR A 1
C9A_39 C 0.6501(6) 0.4518(9) 0.4712(11) 0.073(4) Uiso 0.40 1 d PDU A 1
C10A_39 C 0.6195(6) 0.5162(8) 0.5142(9) 0.054(3) Uiso 0.40 1 d PDU A 1
OHA_39 O 0.8741(7) 0.5512(12) 0.6231(14) 0.089(4) Uiso 0.40 1 d PDU A 1
C11A_39 C 0.5030(18) 0.5942(18) 0.444(3) 0.092(7) Uiso 0.40 1 d PDU A 1
H11A_39 H 0.5442 0.6504 0.4920 0.138 Uiso 0.40 1 calc PR A 1
H11B_39 H 0.4490 0.5952 0.4401 0.138 Uiso 0.40 1 calc PR A 1
H11C_39 H 0.5012 0.5888 0.3797 0.138 Uiso 0.40 1 calc PR A 1
C2A_39 C 0.5062(8) 0.3549(10) 0.3588(11) 0.083(5) Uiso 0.40 1 d PDU A 1
O2A_39 O 0.4603(11) 0.2941(13) 0.2816(13) 0.105(6) Uiso 0.40 1 d PDU A 1
O1A_39 O 0.5906(8) 0.3743(12) 0.3897(14) 0.116(6) Uiso 0.40 1 d PDU A 1
C3A_39 C 0.4739(10) 0.4192(11) 0.4109(12) 0.069(4) Uiso 0.40 1 d PDU A 1
H3A_39 H 0.4284 0.4304 0.3576 0.083 Uiso 0.40 1 calc PR A 1
C6B_39 C 0.2028(7) 0.3181(10) 0.3349(11) 0.075(5) Uiso 0.40 1 d PDU A 1
H6B_39 H 0.1645 0.2658 0.2827 0.089 Uiso 0.40 1 calc PR A 1
C5B_39 C 0.2873(7) 0.3255(9) 0.3729(9) 0.081(5) Uiso 0.40 1 d PDU A 1
H5B_39 H 0.3048 0.2796 0.3427 0.097 Uiso 0.40 1 calc PR A 1
C10B_39 C 0.3470(6) 0.3991(7) 0.4544(8) 0.048(3) Uiso 0.40 1 d PDU A 1
C9B_39 C 0.3192(6) 0.4712(9) 0.4888(12) 0.075(4) Uiso 0.40 1 d PDU A 1
C8B_39 C 0.2332(7) 0.4606(12) 0.4567(13) 0.078(5) Uiso 0.40 1 d PDU A 1
H8B_39 H 0.2155 0.5028 0.4914 0.094 Uiso 0.40 1 calc PR A 1
C7B_39 C 0.1744(6) 0.3877(11) 0.3735(11) 0.054(5) Uiso 0.40 1 d PDU A 1
C4B_39 C 0.4387(8) 0.4047(9) 0.4884(11) 0.064(4) Uiso 0.40 1 d PDU A 1
OHB_39 O 0.0919(6) 0.3805(10) 0.3335(12) 0.050(3) Uiso 0.40 1 d PDU A 1
C11B_39 C 0.456(3) 0.324(2) 0.528(3) 0.128(10) Uiso 0.40 1 d PDU A 1
H11D_39 H 0.5139 0.3263 0.5499 0.192 Uiso 0.40 1 calc PR A 1
H11E_39 H 0.4216 0.2665 0.4762 0.192 Uiso 0.40 1 calc PR A 1
H11F_39 H 0.4428 0.3283 0.5834 0.192 Uiso 0.40 1 calc PR A 1
C2B_39 C 0.4624(8) 0.5689(11) 0.5965(13) 0.073(4) Uiso 0.40 1 d PDU A 1
O2B_39 O 0.5044(18) 0.642(3) 0.661(5) 0.49(8) Uiso 0.40 1 d PDU A 1
O1B_39 O 0.3783(7) 0.5506(10) 0.5645(12) 0.091(4) Uiso 0.40 1 d PDU A 1
C3B_39 C 0.4985(10) 0.5025(13) 0.554(2) 0.083(10) Uiso 0.40 1 d PDU A 1
H3B_39 H 0.5449 0.4954 0.6104 0.099 Uiso 0.40 1 calc PR A 1
O1A_40 O 0.6308(9) 0.6135(11) 0.6522(16) 0.105(6) Uiso 0.35 1 d PDU B 2
C4A_40 C 0.5358(12) 0.4171(14) 0.534(2) 0.119(11) Uiso 0.35 1 d PDU B 2
C5A_40 C 0.6691(12) 0.3962(13) 0.5466(19) 0.137(14) Uiso 0.35 1 d PDU B 2
H5A_40 H 0.6397 0.3353 0.5068 0.165 Uiso 0.35 1 calc PR B 2
C6A_40 C 0.7546(12) 0.4275(13) 0.5785(19) 0.113(10) Uiso 0.35 1 d PDU B 2
H6A_40 H 0.7833 0.3858 0.5651 0.136 Uiso 0.35 1 calc PR B 2
C7A_40 C 0.7983(10) 0.5203(14) 0.630(2) 0.091(14) Uiso 0.35 1 d PDU B 2
C8A_40 C 0.7580(8) 0.5810(11) 0.6614(14) 0.061(4) Uiso 0.35 1 d PDU B 2
H8A_40 H 0.7877 0.6413 0.7031 0.073 Uiso 0.35 1 calc PR B 2
C9A_40 C 0.6714(9) 0.5486(12) 0.628(2) 0.115(10) Uiso 0.35 1 d PDU B 2
C10A_40 C 0.6275(10) 0.4562(12) 0.5746(18) 0.099(9) Uiso 0.35 1 d PDU B 2
C11A_40 C 0.527(6) 0.310(3) 0.496(6) 0.19(2) Uiso 0.35 1 d PDU B 2
H11A_40 H 0.4696 0.2752 0.4702 0.278 Uiso 0.35 1 calc PR B 2
H11B_40 H 0.5617 0.2920 0.5502 0.278 Uiso 0.35 1 calc PR B 2
H11C_40 H 0.5442 0.2979 0.4438 0.278 Uiso 0.35 1 calc PR B 2
OHA_40 O 0.8820(9) 0.5506(18) 0.669(2) 0.099(8) Uiso 0.35 1 d PDU B 2
O2A_40 O 0.5224(13) 0.6350(14) 0.6791(18) 0.104(6) Uiso 0.35 1 d PDU B 2
C2A_40 C 0.5492(9) 0.5857(12) 0.6344(14) 0.097(7) Uiso 0.35 1 d PDU B 2
C3A_40 C 0.4971(10) 0.4915(13) 0.5666(15) 0.069(9) Uiso 0.35 1 d PDU B 2
H3A_40 H 0.4568 0.4665 0.5887 0.083 Uiso 0.35 1 calc PR B 2
C4B_40 C 0.4503(12) 0.4971(14) 0.4589(17) 0.105(9) Uiso 0.35 1 d PDU B 2
C5B_40 C 0.3207(11) 0.5328(14) 0.4552(16) 0.144(15) Uiso 0.35 1 d PDU B 2
H5B_40 H 0.3543 0.5898 0.5028 0.172 Uiso 0.35 1 calc PR B 2
C6B_40 C 0.2343(10) 0.5100(13) 0.4207(16) 0.105(10) Uiso 0.35 1 d PDU B 2
H6B_40 H 0.2101 0.5528 0.4432 0.126 Uiso 0.35 1 calc PR B 2
C7B_40 C 0.1837(7) 0.4234(13) 0.3526(15) 0.072(6) Uiso 0.35 1 d PDU B 2
C8B_40 C 0.2187(10) 0.3626(14) 0.3109(16) 0.083(7) Uiso 0.35 1 d PDU B 2
H8B_40 H 0.1847 0.3094 0.2573 0.100 Uiso 0.35 1 calc PR B 2
C9B_40 C 0.3060(9) 0.3835(13) 0.3518(19) 0.124(11) Uiso 0.35 1 d PDU B 2
C10B_40 C 0.3570(10) 0.4704(13) 0.4184(17) 0.105(8) Uiso 0.35 1 d PDU B 2
C11B_40 C 0.498(3) 0.602(3) 0.477(5) 0.133(16) Uiso 0.35 1 d PDU B 2
H11D_40 H 0.5570 0.6103 0.5033 0.200 Uiso 0.35 1 calc PR B 2
H11E_40 H 0.4870 0.6440 0.5243 0.200 Uiso 0.35 1 calc PR B 2
H11F_40 H 0.4776 0.6156 0.4153 0.200 Uiso 0.35 1 calc PR B 2
OHB_40 O 0.0997(7) 0.4033(11) 0.3180(11) 0.058(3) Uiso 0.35 1 d PDU B 2
O1B_40 O 0.3372(8) 0.3161(11) 0.3118(12) 0.085(4) Uiso 0.35 1 d PDU B 2
O2B_40 O 0.4407(13) 0.2708(15) 0.2965(17) 0.095(6) Uiso 0.35 1 d PDU B 2
C2B_40 C 0.4212(9) 0.3298(13) 0.3410(14) 0.092(7) Uiso 0.35 1 d PDU B 2
C3B_40 C 0.4807(14) 0.4140(19) 0.424(2) 0.300 Uiso 0.35 1 d PD B 2
H3B_40 H 0.5207 0.4384 0.4011 0.360 Uiso 0.35 1 calc PR B 2
O1A_41 O 0.5959(9) 0.3542(16) 0.4267(16) 0.091(7) Uiso 0.25 1 d PDU C 3
O2A_41 O 0.4696(14) 0.2533(14) 0.3389(18) 0.090(6) Uiso 0.25 1 d PDU C 3
C2A_41 C 0.5122(9) 0.3276(12) 0.3999(14) 0.072(7) Uiso 0.25 1 d PDU C 3
C3A_41 C 0.4771(11) 0.3846(13) 0.4547(14) 0.055(5) Uiso 0.25 1 d PDU C 3
H3A_41 H 0.4350 0.3423 0.4621 0.066 Uiso 0.25 1 calc PR C 3
C4A_41 C 0.5355(12) 0.4565(16) 0.5589(14) 0.088(9) Uiso 0.25 1 d PDU C 3
C5A_41 C 0.6857(14) 0.538(2) 0.6716(18) 0.24(4) Uiso 0.25 1 d PDU C 3
H5A_41 H 0.6689 0.5712 0.7150 0.284 Uiso 0.25 1 calc PR C 3
C6A_41 C 0.7703(14) 0.554(2) 0.6957(18) 0.116(14) Uiso 0.25 1 d PDU C 3
H6A_41 H 0.8099 0.5975 0.7562 0.140 Uiso 0.25 1 calc PR C 3
C7A_41 C 0.7969(10) 0.507(2) 0.6309(18) 0.11(2) Uiso 0.25 1 d PDU C 3
C8A_41 C 0.7377(10) 0.4400(17) 0.5417(17) 0.069(6) Uiso 0.25 1 d PDU C 3
H8A_41 H 0.7547 0.4057 0.4991 0.083 Uiso 0.25 1 calc PR C 3
C9A_41 C 0.6527(9) 0.4248(16) 0.5166(15) 0.077(7) Uiso 0.25 1 d PDU C 3
C10A_41 C 0.6264(12) 0.471(2) 0.5821(18) 0.23(4) Uiso 0.25 1 d PDU C 3
C11A_41 C 0.496(3) 0.430(4) 0.629(3) 0.103(11) Uiso 0.25 1 d PDU C 3
H11A_41 H 0.4370 0.4245 0.5988 0.154 Uiso 0.25 1 calc PR C 3
H11B_41 H 0.5228 0.4780 0.6930 0.154 Uiso 0.25 1 calc PR C 3
H11C_41 H 0.5043 0.3727 0.6384 0.154 Uiso 0.25 1 calc PR C 3
OHA_41 O 0.8789(10) 0.5196(19) 0.6563(17) 0.069(6) Uiso 0.25 1 d PDU C 3
O1B_41 O 0.3797(9) 0.5764(15) 0.5299(16) 0.088(6) Uiso 0.25 1 d PDU C 3
O2B_41 O 0.5074(9) 0.6576(11) 0.6421(11) 0.053(3) Uiso 0.25 1 d PDU C 3
C2B_41 C 0.4645(9) 0.5931(12) 0.5673(13) 0.087(9) Uiso 0.25 1 d PDU C 3
C3B_41 C 0.4961(12) 0.5301(14) 0.5124(16) 0.063(6) Uiso 0.25 1 d PDU C 3
H3B_41 H 0.5386 0.5684 0.5019 0.075 Uiso 0.25 1 calc PR C 3
C4B_41 C 0.4361(12) 0.4544(15) 0.4118(15) 0.099(10) Uiso 0.25 1 d PDU C 3
C5B_41 C 0.2841(12) 0.3557(15) 0.3203(16) 0.119(15) Uiso 0.25 1 d PDU C 3
H5B_41 H 0.2979 0.3138 0.2801 0.143 Uiso 0.25 1 calc PR C 3
C6B_41 C 0.2015(12) 0.3398(14) 0.3061(16) 0.058(6) Uiso 0.25 1 d PDU C 3
H6B_41 H 0.1607 0.2876 0.2562 0.070 Uiso 0.25 1 calc PR C 3
C7B_41 C 0.1800(10) 0.4017(15) 0.3662(17) 0.055(10) Uiso 0.25 1 d PDU C 3
C8B_41 C 0.2412(9) 0.4822(13) 0.4367(14) 0.042(4) Uiso 0.25 1 d PDU C 3
H8B_41 H 0.2266 0.5270 0.4728 0.050 Uiso 0.25 1 calc PR C 3
C9B_41 C 0.3237(9) 0.4955(16) 0.4530(19) 0.121(15) Uiso 0.25 1 d PDU C 3
C10B_41 C 0.3462(11) 0.4338(17) 0.3942(19) 0.129(17) Uiso 0.25 1 d PDU C 3
C11B_41 C 0.482(3) 0.488(3) 0.346(3) 0.100(11) Uiso 0.25 1 d PDU C 3
H11D_41 H 0.5407 0.4918 0.3779 0.150 Uiso 0.25 1 calc PR C 3
H11E_41 H 0.4764 0.5478 0.3418 0.150 Uiso 0.25 1 calc PR C 3
H11F_41 H 0.4565 0.4444 0.2799 0.150 Uiso 0.25 1 calc PR C 3
OHB_41 O 0.1009(12) 0.393(2) 0.354(2) 0.106(15) Uiso 0.25 1 d PDU C 3

loop_
_atom_site_aniso_label
_atom_site_aniso_U_11
_atom_site_aniso_U_22
_atom_site_aniso_U_33
_atom_site_aniso_U_23
_atom_site_aniso_U_13
_atom_site_aniso_U_12
C1_1 0.037(2) 0.030(2) 0.033(2) 0.0124(15) 0.0134(17) 0.0050(16)
C2_1 0.039(2) 0.036(2) 0.0291(19) 0.0134(16) 0.0126(16) 0.0098(16)
C3_1 0.0286(18) 0.037(2) 0.035(2) 0.0169(16) 0.0146(16) 0.0066(15)
C4_1 0.0283(18) 0.030(2) 0.0325(19) 0.0134(15) 0.0117(15) 0.0003(14)
C5_1 0.0275(18) 0.033(2) 0.0345(19) 0.0133(15) 0.0135(16) 0.0023(15)
C6_1 0.030(2) 0.074(4) 0.048(3) 0.035(3) 0.0103(19) 0.006(2)
O6_1 0.044(2) 0.110(4) 0.085(3) 0.057(3) 0.034(2) 0.026(2)
O2_1 0.0464(18) 0.054(2) 0.0421(17) 0.0237(15) 0.0198(15) 0.0263(15)
O3_1 0.0377(16) 0.067(2) 0.0509(19) 0.0302(17) 0.0258(15) 0.0202(15)
O4_1 0.0371(15) 0.0307(15) 0.0326(15) 0.0149(11) 0.0125(12) 0.0018(11)
O5_1 0.0285(14) 0.0397(17) 0.0343(15) 0.0156(12) 0.0069(12) -0.0036(12)
C1_2 0.038(2) 0.029(2) 0.0277(19) 0.0104(15) 0.0122(16) 0.0046(16)
C2_2 0.035(2) 0.038(2) 0.040(2) 0.0182(17) 0.0194(17) 0.0125(17)
C3_2 0.0247(18) 0.032(2) 0.045(2) 0.0167(17) 0.0156(16) 0.0060(15)
C4_2 0.0216(16) 0.032(2) 0.0306(18) 0.0111(14) 0.0108(14) 0.0040(14)
C5_2 0.0275(18) 0.034(2) 0.036(2) 0.0111(16) 0.0155(16) 0.0030(15)
C6_2 0.0256(19) 0.047(3) 0.052(3) 0.018(2) 0.0182(18) 0.0060(17)
O2_2 0.0450(18) 0.043(2) 0.064(2) 0.0253(16) 0.0308(17) 0.0199(14)
O3_2 0.0283(15) 0.0434(19) 0.074(2) 0.0295(16) 0.0269(15) 0.0077(13)
O4_2 0.0305(13) 0.0342(16) 0.0296(14) 0.0083(11) 0.0093(11) 0.0069(11)
O5_2 0.0304(14) 0.0368(17) 0.0357(15) 0.0106(12) 0.0062(12) 0.0028(12)
O6_2 0.0455(19) 0.065(3) 0.050(2) 0.0290(18) 0.0202(16) 0.0220(17)
C1_3 0.0300(18) 0.031(2) 0.0306(19) 0.0070(15) 0.0106(15) 0.0088(15)
C2_3 0.0292(18) 0.035(2) 0.034(2) 0.0074(15) 0.0176(16) 0.0076(15)
C3_3 0.0212(16) 0.032(2) 0.0326(19) 0.0052(15) 0.0113(14) 0.0046(14)
C4_3 0.0223(17) 0.033(2) 0.0286(18) 0.0060(15) 0.0103(14) 0.0074(14)
C5_3 0.0239(18) 0.042(2) 0.034(2) 0.0063(17) 0.0100(15) 0.0043(16)
C6_3 0.024(2) 0.069(3) 0.048(3) -0.002(2) 0.0148(19) 0.006(2)
O2_3 0.0367(15) 0.0374(17) 0.0496(18) 0.0071(13) 0.0268(14) 0.0093(12)
O3_3 0.0244(13) 0.0426(18) 0.0477(17) -0.0016(13) 0.0173(13) 0.0002(12)
O4_3 0.0305(13) 0.0318(15) 0.0255(13) 0.0073(10) 0.0112(10) 0.0084(11)
O5_3 0.0219(13) 0.0475(19) 0.0345(15) 0.0009(13) 0.0050(11) 0.0102(12)
O6_3 0.061(3) 0.105(4) 0.068(3) 0.028(3) 0.027(2) 0.056(3)
C1_4 0.0263(18) 0.036(2) 0.0288(18) 0.0093(15) 0.0128(15) 0.0095(15)
C2_4 0.0269(18) 0.030(2) 0.0313(19) 0.0096(15) 0.0157(15) 0.0060(14)
C3_4 0.0203(16) 0.035(2) 0.0308(18) 0.0106(15) 0.0108(14) 0.0061(14)
C4_4 0.0204(16) 0.0272(18) 0.0315(18) 0.0111(14) 0.0114(14) 0.0061(13)
C5_4 0.0226(17) 0.031(2) 0.0294(18) 0.0078(14) 0.0111(14) 0.0062(14)
C6_4 0.0231(18) 0.054(3) 0.040(2) 0.0147(19) 0.0152(16) 0.0069(17)
O2_4 0.0266(13) 0.0462(18) 0.0396(16) 0.0125(13) 0.0181(12) 0.0040(12)
O3_4 0.0211(13) 0.067(2) 0.0325(15) 0.0150(14) 0.0075(12) 0.0025(13)
O4_4 0.0395(15) 0.0310(15) 0.0330(14) 0.0144(11) 0.0197(12) 0.0144(11)
O5_4 0.0255(13) 0.0454(18) 0.0324(14) 0.0145(12) 0.0129(11) 0.0144(11)
O6_4 0.0449(18) 0.060(2) 0.057(2) 0.0176(17) 0.0272(17) 0.0271(16)
C1_5 0.042(2) 0.029(2) 0.035(2) 0.0101(15) 0.0240(17) 0.0104(16)
C2_5 0.035(2) 0.034(2) 0.0313(19) 0.0105(15) 0.0158(16) 0.0038(16)
C3_5 0.0280(18) 0.033(2) 0.0338(19) 0.0142(15) 0.0132(15) 0.0060(15)
C4_5 0.0297(18) 0.031(2) 0.0298(18) 0.0121(15) 0.0150(15) 0.0079(15)
C5_5 0.0286(19) 0.035(2) 0.044(2) 0.0171(17) 0.0161(17) 0.0103(16)
C6_5 0.034(2) 0.059(3) 0.079(4) 0.040(3) 0.026(2) 0.016(2)
O2_5 0.0416(17) 0.0403(18) 0.0435(17) 0.0149(14) 0.0157(14) -0.0039(13)
O3_5 0.0311(15) 0.0470(19) 0.0444(17) 0.0258(14) 0.0109(13) 0.0085(13)
O4_5 0.0366(14) 0.0272(14) 0.0312(13) 0.0127(11) 0.0179(11) 0.0092(11)
O5_5 0.0352(15) 0.0422(18) 0.0535(18) 0.0246(14) 0.0262(14) 0.0191(13)
O6_5 0.037(2) 0.092(4) 0.082(3) 0.038(3) 0.012(2) 0.011(2)
C1_6 0.0309(18) 0.0273(19) 0.0329(18) 0.0122(14) 0.0177(15) 0.0060(14)
C2_6 0.0301(18) 0.029(2) 0.0278(18) 0.0108(15) 0.0091(15) 0.0047(15)
C3_6 0.0228(17) 0.030(2) 0.0342(19) 0.0080(15) 0.0109(15) 0.0057(14)
C4_6 0.0219(17) 0.0295(19) 0.0285(18) 0.0074(14) 0.0101(14) 0.0028(14)
C5_6 0.0240(17) 0.036(2) 0.0338(19) 0.0101(16) 0.0132(15) 0.0067(15)
C6_6 0.027(2) 0.037(2) 0.060(3) 0.010(2) 0.0186(19) 0.0061(17)
O2_6 0.0285(14) 0.0357(17) 0.0395(16) 0.0072(12) 0.0063(12) 0.0031(12)
O3_6 0.0247(14) 0.0364(18) 0.063(2) 0.0024(15) 0.0064(14) 0.0092(12)
O4_6 0.0347(14) 0.0323(16) 0.0274(13) 0.0033(11) 0.0140(11) 0.0041(11)
O5_6 0.0308(14) 0.0314(16) 0.0465(17) 0.0108(12) 0.0230(13) 0.0076(11)
O6_6 0.0470(19) 0.047(2) 0.082(3) 0.0245(19) 0.039(2) 0.0049(16)
C1_7 0.036(2) 0.027(2) 0.034(2) 0.0082(15) 0.0160(17) 0.0019(15)
C2_7 0.037(2) 0.027(2) 0.031(2) 0.0059(15) 0.0082(17) 0.0082(16)
C3_7 0.0237(17) 0.030(2) 0.0332(19) 0.0042(15) 0.0099(15) 0.0057(14)
C4_7 0.0269(18) 0.032(2) 0.0265(18) 0.0094(14) 0.0087(15) 0.0053(15)
C5_7 0.0257(19) 0.043(2) 0.035(2) 0.0051(17) 0.0115(16) 0.0067(17)
C6_7 0.028(2) 0.058(3) 0.049(3) 0.008(2) 0.0113(19) 0.0070(19)
O2_7 0.0361(16) 0.0445(19) 0.0340(16) 0.0009(13) 0.0011(13) 0.0118(13)
O3_7 0.0291(15) 0.053(2) 0.0432(17) 0.0030(14) 0.0125(13) 0.0157(13)
O4_7 0.0347(14) 0.0335(16) 0.0286(14) 0.0106(11) 0.0109(11) 0.0026(11)
O5_7 0.0308(15) 0.0380(17) 0.0393(16) 0.0012(13) 0.0165(13) -0.0030(12)
O6_7 0.046(2) 0.046(2) 0.063(2) 0.0015(17) 0.0178(18) -0.0031(16)
C1_8 0.0303(19) 0.034(2) 0.0264(18) 0.0065(15) 0.0072(15) 0.0063(16)
C2_8 0.0296(19) 0.032(2) 0.0319(19) 0.0017(15) 0.0110(16) -0.0032(16)
C3_8 0.0223(17) 0.039(2) 0.034(2) 0.0039(16) 0.0109(15) 0.0064(15)
C4_8 0.0222(17) 0.029(2) 0.0349(19) 0.0123(15) 0.0100(15) 0.0058(14)
C5_8 0.0237(18) 0.033(2) 0.037(2) 0.0079(16) 0.0112(16) 0.0063(15)
C6_8 0.0224(19) 0.048(3) 0.051(3) 0.002(2) 0.0111(18) 0.0035(17)
O2_8 0.0330(15) 0.0420(18) 0.0430(17) -0.0024(14) 0.0170(14) -0.0056(13)
O3_8 0.0259(14) 0.0437(19) 0.055(2) 0.0019(15) 0.0194(14) 0.0061(12)
O4_8 0.0358(15) 0.0294(16) 0.0328(14) 0.0110(11) 0.0114(12) 0.0075(11)
O5_8 0.0277(14) 0.0335(16) 0.0372(15) 0.0029(12) 0.0036(12) 0.0074(11)
O6_8 0.0333(16) 0.056(2) 0.0435(18) 0.0004(16) 0.0057(14) 0.0032(14)
C1_9 0.0322(19) 0.027(2) 0.0322(19) 0.0111(15) 0.0099(16) 0.0022(15)
C2_9 0.042(2) 0.030(2) 0.037(2) 0.0121(16) 0.0189(18) 0.0085(17)
C3_9 0.0318(19) 0.033(2) 0.040(2) 0.0183(17) 0.0167(16) 0.0076(16)
C4_9 0.0306(19) 0.031(2) 0.0328(19) 0.0149(15) 0.0110(15) 0.0048(15)
C5_9 0.031(2) 0.043(3) 0.040(2) 0.0213(18) 0.0114(17) 0.0074(17)
C6_9 0.029(2) 0.075(4) 0.080(4) 0.051(3) 0.015(2) 0.010(2)
O2_9 0.0468(18) 0.0404(18) 0.058(2) 0.0245(15) 0.0335(16) 0.0127(14)
O3_9 0.0400(17) 0.046(2) 0.066(2) 0.0312(16) 0.0281(16) 0.0210(14)
O4_9 0.0354(14) 0.0309(15) 0.0315(14) 0.0137(11) 0.0119(12) 0.0056(11)
O5_9 0.0298(14) 0.0373(18) 0.0424(16) 0.0210(13) 0.0050(12) 0.0023(12)
O6_9 0.051(2) 0.057(3) 0.084(3) 0.027(2) -0.003(2) -0.016(2)
C1_10 0.0307(19) 0.030(2) 0.0306(19) 0.0116(15) 0.0104(15) 0.0018(15)
C2_10 0.0291(19) 0.035(2) 0.041(2) 0.0173(17) 0.0190(17) 0.0095(15)
C3_10 0.0215(17) 0.040(2) 0.0331(19) 0.0167(16) 0.0086(15) 0.0073(15)
C4_10 0.0240(17) 0.032(2) 0.0290(18) 0.0098(15) 0.0107(14) 0.0050(14)
C5_10 0.0232(17) 0.035(2) 0.0304(19) 0.0102(15) 0.0077(15) 0.0070(14)
C6_10 0.0257(18) 0.042(2) 0.041(2) 0.0122(18) 0.0138(16) 0.0093(16)
O2_10 0.0390(16) 0.056(2) 0.0500(18) 0.0249(15) 0.0279(15) 0.0178(14)
O3_10 0.0297(15) 0.066(2) 0.0436(17) 0.0307(16) 0.0154(13) 0.0193(14)
O4_10 0.0362(15) 0.0304(15) 0.0340(15) 0.0078(11) 0.0152(12) 0.0050(11)
O5_10 0.0274(13) 0.0409(17) 0.0312(14) 0.0117(12) 0.0096(11) 0.0013(11)
O6_10 0.051(2) 0.049(2) 0.098(3) 0.030(2) 0.054(2) 0.0164(16)
C1_11 0.036(2) 0.037(2) 0.033(2) 0.0067(16) 0.0184(17) 0.0035(17)
C2_11 0.035(2) 0.041(2) 0.032(2) 0.0065(17) 0.0152(17) 0.0103(17)
C3_11 0.0239(17) 0.037(2) 0.0309(19) 0.0076(15) 0.0114(15) 0.0070(15)
C4_11 0.0246(17) 0.034(2) 0.0327(19) 0.0053(15) 0.0128(15) 0.0041(15)
C5_11 0.0225(19) 0.051(3) 0.043(2) 0.000(2) 0.0096(17) 0.0074(17)
C6_11 0.029(2) 0.076(4) 0.081(4) -0.017(3) 0.018(3) 0.012(2)
O6_11 0.084(4) 0.088(4) 0.149(6) 0.018(4) 0.089(4) 0.024(3)
O2_11 0.0423(17) 0.0397(18) 0.0397(16) 0.0102(13) 0.0182(14) 0.0185(13)
O3_11 0.0289(15) 0.051(2) 0.0386(16) -0.0011(14) 0.0035(13) 0.0147(13)
O4_11 0.0317(13) 0.0334(15) 0.0305(14) 0.0081(11) 0.0161(11) 0.0078(11)
O5_11 0.0248(14) 0.048(2) 0.0483(18) -0.0038(14) 0.0170(13) -0.0008(12)
C1_12 0.0299(18) 0.033(2) 0.0313(19) 0.0114(15) 0.0179(15) 0.0093(15)
C2_12 0.0301(19) 0.034(2) 0.0297(18) 0.0128(15) 0.0126(15) 0.0096(16)
C3_12 0.0249(17) 0.033(2) 0.041(2) 0.0134(16) 0.0158(16) 0.0088(15)
C4_12 0.0239(17) 0.030(2) 0.0298(18) 0.0113(14) 0.0137(14) 0.0058(14)
C5_12 0.0273(18) 0.035(2) 0.038(2) 0.0130(16) 0.0125(16) 0.0082(15)
C6_12 0.025(2) 0.045(3) 0.077(4) 0.026(2) 0.017(2) 0.0108(18)
O2_12 0.0318(15) 0.0407(18) 0.0414(16) 0.0154(13) 0.0112(13) 0.0145(12)
O3_12 0.0236(14) 0.0398(19) 0.069(2) 0.0182(16) 0.0109(14) 0.0031(12)
O4_12 0.0398(15) 0.0365(16) 0.0361(14) 0.0149(12) 0.0251(13) 0.0125(12)
O5_12 0.0285(14) 0.0345(16) 0.0476(17) 0.0150(13) 0.0201(13) 0.0080(11)
O6_12 0.069(3) 0.060(3) 0.108(4) 0.029(2) 0.065(3) 0.030(2)
C1_13 0.042(2) 0.039(2) 0.035(2) 0.0161(17) 0.0244(18) 0.0154(18)
C2_13 0.043(2) 0.036(2) 0.0294(19) 0.0106(16) 0.0152(17) 0.0116(17)
C3_13 0.0331(19) 0.029(2) 0.0306(19) 0.0130(14) 0.0134(16) 0.0052(15)
C4_13 0.034(2) 0.033(2) 0.034(2) 0.0156(15) 0.0174(16) 0.0108(15)
C5_13 0.032(2) 0.057(3) 0.039(2) 0.025(2) 0.0185(18) 0.0094(19)
C6_13 0.033(2) 0.108(6) 0.081(4) 0.057(4) 0.026(3) 0.023(3)
O2_13 0.0479(19) 0.046(2) 0.0369(17) 0.0164(14) 0.0076(14) 0.0082(15)
O3_13 0.0353(16) 0.0432(19) 0.0408(17) 0.0173(13) 0.0123(13) -0.0025(13)
O4_13 0.0359(14) 0.0306(15) 0.0311(14) 0.0127(11) 0.0163(11) 0.0081(11)
O5_13 0.0460(18) 0.063(2) 0.056(2) 0.0346(17) 0.0358(16) 0.0293(16)
O6_13 0.045(3) 0.152(7) 0.100(4) 0.056(4) 0.021(3) -0.003(3)
C1_14 0.0282(18) 0.0288(19) 0.0281(18) 0.0118(14) 0.0107(15) 0.0082(14)
C2_14 0.0253(17) 0.030(2) 0.0262(17) 0.0082(14) 0.0072(14) 0.0028(14)
C3_14 0.0202(16) 0.035(2) 0.0284(18) 0.0061(15) 0.0078(14) 0.0035(14)
C4_14 0.0220(17) 0.0267(19) 0.0264(17) 0.0047(13) 0.0080(14) 0.0041(13)
C5_14 0.0228(17) 0.034(2) 0.0298(18) 0.0104(15) 0.0101(15) 0.0063(14)
C6_14 0.0234(18) 0.049(3) 0.035(2) 0.0070(18) 0.0094(16) 0.0068(16)
O2_14 0.0277(14) 0.0430(17) 0.0312(15) 0.0048(12) 0.0081(12) -0.0012(12)
O3_14 0.0244(14) 0.065(2) 0.0384(16) 0.0010(15) 0.0143(13) 0.0008(13)
O4_14 0.0317(13) 0.0295(15) 0.0285(13) 0.0069(11) 0.0090(11) 0.0077(11)
O5_14 0.0270(13) 0.0385(16) 0.0333(14) 0.0094(12) 0.0111(12) 0.0109(11)
O6_14 0.0392(16) 0.060(2) 0.0408(17) 0.0198(15) 0.0134(14) 0.0260(15)
O_15 0.079(3) 0.094(4) 0.051(2) 0.004(2) 0.017(2) 0.051(3)
O_16 0.063(3) 0.073(3) 0.078(3) -0.008(2) 0.041(2) 0.005(2)
O_17 0.103(4) 0.061(3) 0.160(6) 0.042(3) 0.103(4) 0.024(3)
O_18 0.082(3) 0.100(4) 0.048(2) 0.029(2) 0.032(2) 0.048(3)
O_19 0.099(4) 0.089(4) 0.104(4) 0.016(3) 0.068(4) 0.020(3)
O_20 0.112(5) 0.061(3) 0.084(4) 0.020(3) 0.009(3) 0.027(3)
OB_21 0.080(6) 0.056(5) 0.044(4) 0.010(3) 0.038(4) -0.004(5)
O_22 0.120(5) 0.091(4) 0.092(4) 0.029(3) 0.064(4) 0.050(4)
O_24 0.106(4) 0.096(4) 0.079(3) 0.020(3) 0.041(3) 0.040(4)
O_25 0.165(12) 0.141(10) 0.47(4) -0.037(16) 0.20(2) -0.046(10)
O_26 0.113(5) 0.118(6) 0.089(4) 0.019(4) 0.041(4) 0.039(4)
O_28 0.099(5) 0.151(8) 0.135(7) 0.078(6) 0.046(5) 0.048(5)
O_30 0.176(9) 0.157(9) 0.084(5) 0.053(5) 0.038(5) 0.087(7)
O_31 0.26(2) 0.107(8) 0.33(3) 0.074(12) 0.19(2) 0.091(10)
O_32 0.226(16) 0.170(12) 0.146(10) -0.045(9) 0.089(11) -0.040(12)
O_33 0.121(7) 0.153(8) 0.236(13) 0.092(8) 0.127(8) 0.026(6)
O_36 0.121(6) 0.123(7) 0.128(7) 0.002(5) 0.026(5) 0.044(5)

loop_
_atom_type_symbol
_atom_type_description
_atom_type_scat_dispersion_real
_atom_type_scat_dispersion_imag
_atom_type_scat_source
C C 0.0033 0.0016 'International Tables Vol C Tables 4.2.6.8 and 6.1.1.4'
H H 0.0000 0.0000 'International Tables Vol C Tables 4.2.6.8 and 6.1.1.4'
O O 0.0106 0.0060 'International Tables Vol C Tables 4.2.6.8 and 6.1.1.4'

loop_
_geom_angle_atom_site_label_1
_geom_angle_atom_site_label_2
_geom_angle_atom_site_label_3
_geom_angle
O4_7 C1_1 O5_1 110.9(4)
O4_7 C1_1 C2_1 108.4(3)
O5_1 C1_1 C2_1 108.6(3)
O2_1 C2_1 C3_1 112.2(4)
O2_1 C2_1 C1_1 110.9(3)
C3_1 C2_1 C1_1 110.4(4)
O3_1 C3_1 C4_1 109.0(3)
O3_1 C3_1 C2_1 110.6(4)
C4_1 C3_1 C2_1 110.2(3)
O4_1 C4_1 C3_1 107.5(3)
O4_1 C4_1 C5_1 108.4(4)
C3_1 C4_1 C5_1 110.5(3)
O5_1 C5_1 C6_1 106.6(3)
O5_1 C5_1 C4_1 110.6(4)
C6_1 C5_1 C4_1 111.9(4)
O6_1 C6_1 C5_1 110.5(4)
C4_1 O4_1 C1_2 119.5(3)
C1_1 O5_1 C5_1 114.8(3)
O5_2 C1_2 O4_1 111.3(4)
O5_2 C1_2 C2_2 110.7(3)
O4_1 C1_2 C2_2 107.3(3)
O2_2 C2_2 C1_2 110.5(4)
O2_2 C2_2 C3_2 112.1(4)
C1_2 C2_2 C3_2 108.4(4)
O3_2 C3_2 C4_2 109.3(3)
O3_2 C3_2 C2_2 109.4(4)
C4_2 C3_2 C2_2 108.4(3)
O4_2 C4_2 C3_2 107.4(3)
O4_2 C4_2 C5_2 110.0(3)
C3_2 C4_2 C5_2 111.3(3)
O5_2 C5_2 C6_2 105.9(3)
O5_2 C5_2 C4_2 111.2(3)
C6_2 C5_2 C4_2 112.7(4)
O6_2 C6_2 C5_2 111.0(4)
C1_3 O4_2 C4_2 117.1(3)
C1_2 O5_2 C5_2 114.6(3)
O4_2 C1_3 O5_3 110.7(4)
O4_2 C1_3 C2_3 109.2(3)
O5_3 C1_3 C2_3 110.1(3)
O2_3 C2_3 C3_3 111.5(3)
O2_3 C2_3 C1_3 108.9(3)
C3_3 C2_3 C1_3 110.6(3)
O3_3 C3_3 C2_3 110.0(3)
O3_3 C3_3 C4_3 108.5(3)
C2_3 C3_3 C4_3 107.5(3)
O4_3 C4_3 C3_3 108.6(3)
O4_3 C4_3 C5_3 109.3(3)
C3_3 C4_3 C5_3 108.5(3)
O5_3 C5_3 C6_3 106.6(4)
O5_3 C5_3 C4_3 109.2(3)
C6_3 C5_3 C4_3 112.0(4)
O6_3 C6_3 C5_3 110.0(5)
C1_4 O4_3 C4_3 117.0(3)
C1_3 O5_3 C5_3 114.5(3)
O5_4 C1_4 O4_3 112.2(3)
O5_4 C1_4 C2_4 110.5(3)
O4_3 C1_4 C2_4 107.7(3)
O2_4 C2_4 C3_4 112.0(3)
O2_4 C2_4 C1_4 111.0(3)
C3_4 C2_4 C1_4 108.9(3)
O3_4 C3_4 C4_4 109.7(3)
O3_4 C3_4 C2_4 110.0(3)
C4_4 C3_4 C2_4 108.8(3)
O4_4 C4_4 C3_4 106.4(3)
O4_4 C4_4 C5_4 109.0(3)
C3_4 C4_4 C5_4 113.2(3)
O5_4 C5_4 C6_4 106.0(3)
O5_4 C5_4 C4_4 111.0(3)
C6_4 C5_4 C4_4 112.2(3)
O6_4 C6_4 C5_4 112.2(4)
C1_5 O4_4 C4_4 119.1(3)
C1_4 O5_4 C5_4 114.7(3)
O5_5 C1_5 O4_4 110.1(3)
O5_5 C1_5 C2_5 110.5(3)
O4_4 C1_5 C2_5 108.3(3)
O2_5 C2_5 C3_5 110.6(4)
O2_5 C2_5 C1_5 110.9(4)
C3_5 C2_5 C1_5 109.9(3)
O3_5 C3_5 C2_5 110.0(4)
O3_5 C3_5 C4_5 109.5(3)
C2_5 C3_5 C4_5 108.8(3)
O4_5 C4_5 C3_5 107.5(3)
O4_5 C4_5 C5_5 109.4(3)
C3_5 C4_5 C5_5 109.7(3)
O5_5 C5_5 C6_5 107.3(4)
O5_5 C5_5 C4_5 109.8(4)
C6_5 C5_5 C4_5 111.7(4)
O6_5 C6_5 C5_5 110.1(5)
C4_5 O4_5 C1_6 117.8(3)
C1_5 O5_5 C5_5 113.8(3)
O5_6 C1_6 O4_5 111.0(3)
O5_6 C1_6 C2_6 110.5(3)
O4_5 C1_6 C2_6 107.5(3)
O2_6 C2_6 C3_6 112.2(3)
O2_6 C2_6 C1_6 111.3(3)
C3_6 C2_6 C1_6 109.0(3)
O3_6 C3_6 C2_6 108.5(3)
O3_6 C3_6 C4_6 110.8(3)
C2_6 C3_6 C4_6 108.6(3)
O4_6 C4_6 C3_6 108.2(3)
O4_6 C4_6 C5_6 109.0(3)
C3_6 C4_6 C5_6 111.0(3)
O5_6 C5_6 C6_6 106.3(3)
O5_6 C5_6 C4_6 110.4(3)
C6_6 C5_6 C4_6 112.7(4)
O6_6 C6_6 C5_6 112.2(4)
C1_7 O4_6 C4_6 118.1(3)
C1_6 O5_6 C5_6 114.7(3)
O4_6 C1_7 O5_7 112.2(4)
O4_6 C1_7 C2_7 109.6(3)
O5_7 C1_7 C2_7 109.8(3)
O2_7 C2_7 C3_7 109.8(4)
O2_7 C2_7 C1_7 109.6(3)
C3_7 C2_7 C1_7 109.1(4)
O3_7 C3_7 C2_7 111.0(4)
O3_7 C3_7 C4_7 107.8(3)
C2_7 C3_7 C4_7 108.6(3)
O4_7 C4_7 C3_7 108.0(3)
O4_7 C4_7 C5_7 109.8(3)
C3_7 C4_7 C5_7 108.7(3)
O5_7 C5_7 C6_7 104.8(4)
O5_7 C5_7 C4_7 111.1(4)
C6_7 C5_7 C4_7 111.8(4)
O6_7 C6_7 C5_7 109.9(4)
C1_1 O4_7 C4_7 117.6(3)
C1_7 O5_7 C5_7 115.2(3)
O5_8 C1_8 O4_14 111.3(4)
O5_8 C1_8 C2_8 109.4(3)
O4_14 C1_8 C2_8 108.5(3)
O2_8 C2_8 C3_8 110.7(4)
O2_8 C2_8 C1_8 109.0(3)
C3_8 C2_8 C1_8 110.6(4)
O3_8 C3_8 C2_8 111.2(4)
O3_8 C3_8 C4_8 107.9(3)
C2_8 C3_8 C4_8 108.1(3)
O4_8 C4_8 C3_8 108.2(3)
O4_8 C4_8 C5_8 109.9(3)
C3_8 C4_8 C5_8 109.6(3)
O5_8 C5_8 C6_8 104.9(4)
O5_8 C5_8 C4_8 110.8(3)
C6_8 C5_8 C4_8 111.8(4)
O6_8 C6_8 C5_8 111.7(4)
C4_8 O4_8 C1_9 117.7(3)
C1_8 O5_8 C5_8 115.4(3)
O5_9 C1_9 O4_8 110.4(4)
O5_9 C1_9 C2_9 110.5(4)
O4_8 C1_9 C2_9 108.6(3)
O2_9 C2_9 C1_9 110.7(4)
O2_9 C2_9 C3_9 111.9(4)
C1_9 C2_9 C3_9 109.9(4)
O3_9 C3_9 C4_9 110.6(4)
O3_9 C3_9 C2_9 109.2(4)
C4_9 C3_9 C2_9 108.1(4)
O4_9 C4_9 C5_9 108.3(4)
O4_9 C4_9 C3_9 107.7(3)
C5_9 C4_9 C3_9 111.5(4)
O5_9 C5_9 C6_9 106.6(4)
O5_9 C5_9 C4_9 111.1(4)
C6_9 C5_9 C4_9 113.0(4)
O6_9 C6_9 C5_9 107.6(5)
C1_10 O4_9 C4_9 119.0(3)
C1_9 O5_9 C5_9 114.5(3)
O5_10 C1_10 O4_9 111.0(4)
O5_10 C1_10 C2_10 110.1(3)
O4_9 C1_10 C2_10 107.4(3)
O2_10 C2_10 C1_10 110.6(3)
O2_10 C2_10 C3_10 110.2(4)
C1_10 C2_10 C3_10 108.2(4)
O3_10 C3_10 C2_10 109.8(4)
O3_10 C3_10 C4_10 107.9(3)
C2_10 C3_10 C4_10 108.8(3)
O4_10 C4_10 C3_10 106.3(3)
O4_10 C4_10 C5_10 108.5(3)
C3_10 C4_10 C5_10 110.9(3)
O5_10 C5_10 C6_10 106.4(3)
O5_10 C5_10 C4_10 110.2(3)
C6_10 C5_10 C4_10 112.2(3)
O6_10 C6_10 C5_10 110.7(4)
C1_11 O4_10 C4_10 117.3(3)
C1_10 O5_10 C5_10 114.4(3)
O5_11 C1_11 O4_10 111.0(4)
O5_11 C1_11 C2_11 110.2(3)
O4_10 C1_11 C2_11 108.9(3)
O2_11 C2_11 C3_11 111.6(4)
O2_11 C2_11 C1_11 109.6(3)
C3_11 C2_11 C1_11 110.9(4)
O3_11 C3_11 C2_11 109.2(4)
O3_11 C3_11 C4_11 111.3(3)
C2_11 C3_11 C4_11 107.1(3)
O4_11 C4_11 C3_11 107.5(3)
O4_11 C4_11 C5_11 110.2(4)
C3_11 C4_11 C5_11 108.6(3)
O5_11 C5_11 C6_11 107.0(4)
O5_11 C5_11 C4_11 108.5(4)
C6_11 C5_11 C4_11 113.0(4)
O6_11 C6_11 C5_11 110.2(7)
C1_12 O4_11 C4_11 116.9(3)
C1_11 O5_11 C5_11 114.2(3)
O4_11 C1_12 O5_12 111.7(3)
O4_11 C1_12 C2_12 108.1(3)
O5_12 C1_12 C2_12 110.1(3)
O2_12 C2_12 C3_12 110.7(3)
O2_12 C2_12 C1_12 110.0(3)
C3_12 C2_12 C1_12 109.3(3)
O3_12 C3_12 C2_12 110.9(4)
O3_12 C3_12 C4_12 108.3(3)
C2_12 C3_12 C4_12 108.6(3)
O4_12 C4_12 C3_12 106.7(3)
O4_12 C4_12 C5_12 109.3(3)
C3_12 C4_12 C5_12 111.9(3)
O5_12 C5_12 C6_12 106.2(4)
O5_12 C5_12 C4_12 110.9(3)
C6_12 C5_12 C4_12 112.3(4)
O6_12 C6_12 C5_12 112.0(4)
C1_13 O4_12 C4_12 118.3(3)
C1_12 O5_12 C5_12 113.7(3)
O5_13 C1_13 O4_12 110.8(4)
O5_13 C1_13 C2_13 111.1(4)
O4_12 C1_13 C2_13 108.1(3)
O2_13 C2_13 C3_13 111.5(4)
O2_13 C2_13 C1_13 110.4(4)
C3_13 C2_13 C1_13 109.2(3)
O3_13 C3_13 C2_13 108.3(3)
O3_13 C3_13 C4_13 110.2(3)
C2_13 C3_13 C4_13 109.1(3)
O4_13 C4_13 C3_13 106.9(3)
O4_13 C4_13 C5_13 109.1(3)
C3_13 C4_13 C5_13 109.6(3)
O5_13 C5_13 C6_13 106.9(4)
O5_13 C5_13 C4_13 109.8(4)
C6_13 C5_13 C4_13 112.8(4)
O6_13 C6_13 C5_13 110.8(6)
C1_14 O4_13 C4_13 117.7(3)
C1_13 O5_13 C5_13 113.4(3)
O4_13 C1_14 O5_14 111.5(3)
O4_13 C1_14 C2_14 108.1(3)
O5_14 C1_14 C2_14 110.1(3)
O2_14 C2_14 C3_14 111.4(3)
O2_14 C2_14 C1_14 110.2(3)
C3_14 C2_14 C1_14 108.8(3)
O3_14 C3_14 C4_14 111.3(3)
O3_14 C3_14 C2_14 108.5(3)
C4_14 C3_14 C2_14 108.7(3)
O4_14 C4_14 C3_14 107.8(3)
O4_14 C4_14 C5_14 108.8(3)
C3_14 C4_14 C5_14 110.8(3)
O5_14 C5_14 C6_14 106.6(3)
O5_14 C5_14 C4_14 110.4(3)
C6_14 C5_14 C4_14 112.8(3)
O6_14 C6_14 C5_14 111.9(4)
C1_8 O4_14 C4_14 117.1(3)
C1_14 O5_14 C5_14 113.8(3)
C3A_39 C4A_39 C3B_39 93.0(12)
C3A_39 C4A_39 C10A_39 113.5(12)
C3B_39 C4A_39 C10A_39 111.8(14)
C3A_39 C4A_39 C11A_39 116.8(17)
C3B_39 C4A_39 C11A_39 106.2(19)
C10A_39 C4A_39 C11A_39 113.5(15)
C10A_39 C5A_39 C6A_39 119.9(10)
C7A_39 C6A_39 C5A_39 120.3(10)
OHA_39 C7A_39 C6A_39 122.1(10)
OHA_39 C7A_39 C8A_39 117.1(10)
C6A_39 C7A_39 C8A_39 120.1(9)
C7A_39 C8A_39 C9A_39 119.3(9)
C10A_39 C9A_39 C8A_39 120.2(9)
C10A_39 C9A_39 O1A_39 117.2(9)
C8A_39 C9A_39 O1A_39 122.5(10)
C9A_39 C10A_39 C5A_39 120.1(9)
C9A_39 C10A_39 C4A_39 123.4(9)
C5A_39 C10A_39 C4A_39 116.6(10)
O2A_39 C2A_39 O1A_39 118.6(12)
O2A_39 C2A_39 C3A_39 121.7(12)
O1A_39 C2A_39 C3A_39 118.8(10)
C2A_39 O1A_39 C9A_39 123.8(11)
C4A_39 C3A_39 C2A_39 120.1(12)
C4A_39 C3A_39 C4B_39 91.4(11)
C2A_39 C3A_39 C4B_39 127.7(14)
C5B_39 C6B_39 C7B_39 120.8(10)
C6B_39 C5B_39 C10B_39 122.2(11)
C9B_39 C10B_39 C5B_39 116.7(9)
C9B_39 C10B_39 C4B_39 123.3(9)
C5B_39 C10B_39 C4B_39 119.0(9)
C10B_39 C9B_39 O1B_39 118.6(9)
C10B_39 C9B_39 C8B_39 120.5(9)
O1B_39 C9B_39 C8B_39 120.5(10)
C7B_39 C8B_39 C9B_39 120.5(10)
OHB_39 C7B_39 C6B_39 119.9(10)
OHB_39 C7B_39 C8B_39 122.6(10)
C6B_39 C7B_39 C8B_39 117.4(9)
C10B_39 C4B_39 C11B_39 108.4(19)
C10B_39 C4B_39 C3B_39 113.7(11)
C11B_39 C4B_39 C3B_39 118(2)
C10B_39 C4B_39 C3A_39 115.3(12)
C11B_39 C4B_39 C3A_39 115.7(19)
C3B_39 C4B_39 C3A_39 84.7(14)
O2B_39 C2B_39 O1B_39 115.8(15)
O2B_39 C2B_39 C3B_39 123.1(16)
O1B_39 C2B_39 C3B_39 121.1(11)
C2B_39 O1B_39 C9B_39 124.5(10)
C2B_39 C3B_39 C4A_39 125(2)
C2B_39 C3B_39 C4B_39 116.5(12)
C4A_39 C3B_39 C4B_39 90.9(14)
C2A_40 O1A_40 C9A_40 120.8(11)
C10A_40 C4A_40 C3A_40 110.2(13)
C10A_40 C4A_40 C3B_40 116.6(18)
C3A_40 C4A_40 C3B_40 86.5(14)
C10A_40 C4A_40 C11A_40 100(4)
C3A_40 C4A_40 C11A_40 147(4)
C3B_40 C4A_40 C11A_40 90(4)
C6A_40 C5A_40 C10A_40 119.7(12)
C5A_40 C6A_40 C7A_40 121.0(12)
OHA_40 C7A_40 C6A_40 121.9(13)
OHA_40 C7A_40 C8A_40 117.1(13)
C6A_40 C7A_40 C8A_40 119.7(11)
C7A_40 C8A_40 C9A_40 118.2(11)
C10A_40 C9A_40 C8A_40 121.6(10)
C10A_40 C9A_40 O1A_40 121.3(11)
C8A_40 C9A_40 O1A_40 117.1(12)
C5A_40 C10A_40 C9A_40 119.2(11)
C5A_40 C10A_40 C4A_40 115.5(13)
C9A_40 C10A_40 C4A_40 124.9(12)
O2A_40 C2A_40 O1A_40 119.9(13)
O2A_40 C2A_40 C3A_40 120.8(13)
O1A_40 C2A_40 C3A_40 119.1(11)
C2A_40 C3A_40 C4A_40 121.8(13)
C2A_40 C3A_40 C4B_40 108.2(17)
C4A_40 C3A_40 C4B_40 93.6(14)
C10B_40 C4B_40 C3B_40 111.2(15)
C10B_40 C4B_40 C3A_40 113.5(16)
C3B_40 C4B_40 C3A_40 86.4(15)
C10B_40 C4B_40 C11B_40 118(2)
C3B_40 C4B_40 C11B_40 122(3)
C3A_40 C4B_40 C11B_40 99(3)
C6B_40 C5B_40 C10B_40 120.1(12)
C5B_40 C6B_40 C7B_40 120.4(12)
OHB_40 C7B_40 C6B_40 119.5(11)
OHB_40 C7B_40 C8B_40 120.1(11)
C6B_40 C7B_40 C8B_40 119.9(11)
C7B_40 C8B_40 C9B_40 118.4(11)
C10B_40 C9B_40 C8B_40 121.1(11)
C10B_40 C9B_40 O1B_40 122.8(11)
C8B_40 C9B_40 O1B_40 115.6(12)
C9B_40 C10B_40 C5B_40 118.9(11)
C9B_40 C10B_40 C4B_40 122.5(12)
C5B_40 C10B_40 C4B_40 118.3(13)
C2B_40 O1B_40 C9B_40 121.7(11)
O2B_40 C2B_40 O1B_40 116.2(13)
O2B_40 C2B_40 C3B_40 125.0(13)
O1B_40 C2B_40 C3B_40 118.7(12)
C2B_40 C3B_40 C4B_40 121.0(15)
C2B_40 C3B_40 C4A_40 125(2)
C4B_40 C3B_40 C4A_40 92.8(15)
C2A_41 O1A_41 C9A_41 121.6(12)
O2A_41 C2A_41 O1A_41 119.5(14)
O2A_41 C2A_41 C3A_41 120.4(13)
O1A_41 C2A_41 C3A_41 119.7(11)
C2A_41 C3A_41 C4B_41 119.1(16)
C2A_41 C3A_41 C4A_41 120.2(13)
C4B_41 C3A_41 C4A_41 94.1(13)
C10A_41 C4A_41 C3A_41 111.6(13)
C10A_41 C4A_41 C3B_41 113.0(18)
C3A_41 C4A_41 C3B_41 85.8(12)
C10A_41 C4A_41 C11A_41 125(2)
C3A_41 C4A_41 C11A_41 104(2)
C3B_41 C4A_41 C11A_41 110(2)
C6A_41 C5A_41 C10A_41 119.5(13)
C5A_41 C6A_41 C7A_41 121.3(13)
OHA_41 C7A_41 C8A_41 119.5(13)
OHA_41 C7A_41 C6A_41 121.2(13)
C8A_41 C7A_41 C6A_41 119.2(11)
C7A_41 C8A_41 C9A_41 119.6(11)
C10A_41 C9A_41 C8A_41 120.9(11)
C10A_41 C9A_41 O1A_41 122.0(11)
C8A_41 C9A_41 O1A_41 116.8(13)
C9A_41 C10A_41 C5A_41 119.4(12)
C9A_41 C10A_41 C4A_41 122.9(13)
C5A_41 C10A_41 C4A_41 117.6(13)
C2B_41 O1B_41 C9B_41 122.3(12)
O2B_41 C2B_41 O1B_41 117.4(13)
O2B_41 C2B_41 C3B_41 125.4(13)
O1B_41 C2B_41 C3B_41 117.2(11)
C2B_41 C3B_41 C4B_41 121.4(13)
C2B_41 C3B_41 C4A_41 119.2(17)
C4B_41 C3B_41 C4A_41 91.8(13)
C10B_41 C4B_41 C3A_41 110.5(17)
C10B_41 C4B_41 C3B_41 112.5(14)
C3A_41 C4B_41 C3B_41 88.2(13)
C10B_41 C4B_41 C11B_41 132(2)
C3A_41 C4B_41 C11B_41 108(2)
C3B_41 C4B_41 C11B_41 97(2)
C6B_41 C5B_41 C10B_41 120.7(13)
C5B_41 C6B_41 C7B_41 120.3(12)
OHB_41 C7B_41 C6B_41 123.7(14)
OHB_41 C7B_41 C8B_41 116.9(13)
C6B_41 C7B_41 C8B_41 119.0(11)
C9B_41 C8B_41 C7B_41 120.0(11)
C8B_41 C9B_41 C10B_41 121.2(11)
C8B_41 C9B_41 O1B_41 114.4(13)
C10B_41 C9B_41 O1B_41 124.3(12)
C9B_41 C10B_41 C5B_41 118.4(12)
C9B_41 C10B_41 C4B_41 118.9(12)
C5B_41 C10B_41 C4B_41 122.6(13)

loop_
_geom_bond_atom_site_label_1
_geom_bond_atom_site_label_2
_geom_bond_distance
C1_1 O4_7 1.416(5)
C1_1 O5_1 1.423(5)
C1_1 C2_1 1.539(6)
C2_1 O2_1 1.421(6)
C2_1 C3_1 1.521(6)
C3_1 O3_1 1.431(5)
C3_1 C4_1 1.520(6)
C4_1 O4_1 1.427(5)
C4_1 C5_1 1.545(5)
C5_1 O5_1 1.439(5)
C5_1 C6_1 1.512(6)
C6_1 O6_1 1.404(7)
O4_1 C1_2 1.431(5)
C1_2 O5_2 1.412(6)
C1_2 C2_2 1.521(6)
C2_2 O2_2 1.431(6)
C2_2 C3_2 1.524(7)
C3_2 O3_2 1.433(5)
C3_2 C4_2 1.524(6)
C4_2 O4_2 1.441(5)
C4_2 C5_2 1.536(5)
C5_2 O5_2 1.437(6)
C5_2 C6_2 1.514(6)
C6_2 O6_2 1.422(6)
O4_2 C1_3 1.410(6)
C1_3 O5_3 1.422(5)
C1_3 C2_3 1.538(6)
C2_3 O2_3 1.431(5)
C2_3 C3_3 1.525(6)
C3_3 O3_3 1.437(5)
C3_3 C4_3 1.530(5)
C4_3 O4_3 1.433(5)
C4_3 C5_3 1.549(6)
C5_3 O5_3 1.442(5)
C5_3 C6_3 1.518(6)
C6_3 O6_3 1.413(9)
O4_3 C1_4 1.424(5)
C1_4 O5_4 1.409(5)
C1_4 C2_4 1.534(5)
C2_4 O2_4 1.426(5)
C2_4 C3_4 1.530(5)
C3_4 O3_4 1.429(5)
C3_4 C4_4 1.520(5)
C4_4 O4_4 1.449(5)
C4_4 C5_4 1.533(5)
C5_4 O5_4 1.446(5)
C5_4 C6_4 1.528(5)
C6_4 O6_4 1.427(7)
O4_4 C1_5 1.419(5)
C1_5 O5_5 1.418(5)
C1_5 C2_5 1.526(6)
C2_5 O2_5 1.423(5)
C2_5 C3_5 1.519(7)
C3_5 O3_5 1.427(5)
C3_5 C4_5 1.536(5)
C4_5 O4_5 1.428(5)
C4_5 C5_5 1.551(6)
C5_5 O5_5 1.432(6)
C5_5 C6_5 1.526(6)
C6_5 O6_5 1.432(8)
O4_5 C1_6 1.428(5)
C1_6 O5_6 1.415(5)
C1_6 C2_6 1.536(6)
C2_6 O2_6 1.420(5)
C2_6 C3_6 1.518(6)
C3_6 O3_6 1.430(5)
C3_6 C4_6 1.526(5)
C4_6 O4_6 1.441(5)
C4_6 C5_6 1.532(6)
C5_6 O5_6 1.444(5)
C5_6 C6_6 1.525(6)
C6_6 O6_6 1.434(7)
O4_6 C1_7 1.407(6)
C1_7 O5_7 1.411(5)
C1_7 C2_7 1.531(6)
C2_7 O2_7 1.424(5)
C2_7 C3_7 1.520(6)
C3_7 O3_7 1.432(5)
C3_7 C4_7 1.532(5)
C4_7 O4_7 1.438(5)
C4_7 C5_7 1.541(6)
C5_7 O5_7 1.445(6)
C5_7 C6_7 1.526(6)
C6_7 O6_7 1.454(8)
C1_8 O5_8 1.418(5)
C1_8 O4_14 1.421(5)
C1_8 C2_8 1.536(6)
C2_8 O2_8 1.437(5)
C2_8 C3_8 1.509(7)
C3_8 O3_8 1.426(5)
C3_8 C4_8 1.531(5)
C4_8 O4_8 1.424(5)
C4_8 C5_8 1.546(5)
C5_8 O5_8 1.439(6)
C5_8 C6_8 1.522(6)
C6_8 O6_8 1.431(7)
O4_8 C1_9 1.428(5)
C1_9 O5_9 1.418(5)
C1_9 C2_9 1.528(6)
C2_9 O2_9 1.424(6)
C2_9 C3_9 1.532(6)
C3_9 O3_9 1.422(6)
C3_9 C4_9 1.525(6)
C4_9 O4_9 1.431(5)
C4_9 C5_9 1.525(6)
C5_9 O5_9 1.442(5)
C5_9 C6_9 1.515(7)
C6_9 O6_9 1.462(11)
O4_9 C1_10 1.425(5)
C1_10 O5_10 1.419(5)
C1_10 C2_10 1.523(6)
C2_10 O2_10 1.431(5)
C2_10 C3_10 1.527(6)
C3_10 O3_10 1.432(5)
C3_10 C4_10 1.531(5)
C4_10 O4_10 1.442(5)
C4_10 C5_10 1.550(5)
C5_10 O5_10 1.443(5)
C5_10 C6_10 1.523(6)
C6_10 O6_10 1.412(7)
O4_10 C1_11 1.416(5)
C1_11 O5_11 1.411(6)
C1_11 C2_11 1.535(6)
C2_11 O2_11 1.426(5)
C2_11 C3_11 1.522(6)
C3_11 O3_11 1.427(5)
C3_11 C4_11 1.525(5)
C4_11 O4_11 1.435(5)
C4_11 C5_11 1.546(6)
C5_11 O5_11 1.444(7)
C5_11 C6_11 1.528(7)
C6_11 O6_11 1.426(13)
O4_11 C1_12 1.419(5)
C1_12 O5_12 1.424(5)
C1_12 C2_12 1.531(6)
C2_12 O2_12 1.423(5)
C2_12 C3_12 1.518(6)
C3_12 O3_12 1.424(5)
C3_12 C4_12 1.529(5)
C4_12 O4_12 1.435(5)
C4_12 C5_12 1.538(5)
C5_12 O5_12 1.441(6)
C5_12 C6_12 1.523(6)
C6_12 O6_12 1.431(9)
O4_12 C1_13 1.422(6)
C1_13 O5_13 1.405(6)
C1_13 C2_13 1.529(6)
C2_13 O2_13 1.429(6)
C2_13 C3_13 1.526(6)
C3_13 O3_13 1.439(5)
C3_13 C4_13 1.541(6)
C4_13 O4_13 1.431(5)
C4_13 C5_13 1.545(6)
C5_13 O5_13 1.448(6)
C5_13 C6_13 1.514(7)
C6_13 O6_13 1.460(10)
O4_13 C1_14 1.411(5)
C1_14 O5_14 1.422(5)
C1_14 C2_14 1.531(5)
C2_14 O2_14 1.427(5)
C2_14 C3_14 1.525(6)
C3_14 O3_14 1.430(5)
C3_14 C4_14 1.524(5)
C4_14 O4_14 1.436(5)
C4_14 C5_14 1.542(5)
C5_14 O5_14 1.445(5)
C5_14 C6_14 1.526(5)
C6_14 O6_14 1.427(7)
OA_21 OB_21 0.67(3)
OA_23 OB_23 0.662(16)
OA_27 OB_27 0.80(3)
OA_29 OB_29 0.75(3)
OA_34 OB_34 0.74(3)
C4A_39 C3A_39 1.43(2)
C4A_39 C3B_39 1.50(4)
C4A_39 C10A_39 1.514(16)
C4A_39 C11A_39 1.58(2)
C5A_39 C10A_39 1.391(9)
C5A_39 C6A_39 1.391(9)
C6A_39 C7A_39 1.390(9)
C7A_39 OHA_39 1.347(9)
C7A_39 C8A_39 1.391(9)
C8A_39 C9A_39 1.407(9)
C9A_39 C10A_39 1.386(9)
C9A_39 O1A_39 1.415(9)
C2A_39 O2A_39 1.204(9)
C2A_39 O1A_39 1.365(9)
C2A_39 C3A_39 1.478(9)
C3A_39 C4B_39 1.60(2)
C6B_39 C5B_39 1.380(9)
C6B_39 C7B_39 1.387(9)
C5B_39 C10B_39 1.386(9)
C10B_39 C9B_39 1.384(9)
C10B_39 C4B_39 1.513(14)
C9B_39 O1B_39 1.397(9)
C9B_39 C8B_39 1.405(9)
C8B_39 C7B_39 1.387(9)
C7B_39 OHB_39 1.346(9)
C4B_39 C11B_39 1.53(3)
C4B_39 C3B_39 1.548(10)
C2B_39 O2B_39 1.210(10)
C2B_39 O1B_39 1.358(9)
C2B_39 C3B_39 1.474(9)
O1A_40 C2A_40 1.365(9)
O1A_40 C9A_40 1.408(9)
C4A_40 C10A_40 1.481(18)
C4A_40 C3A_40 1.539(10)
C4A_40 C3B_40 1.57(2)
C4A_40 C11A_40 1.59(3)
C5A_40 C6A_40 1.387(10)
C5A_40 C10A_40 1.387(10)
C6A_40 C7A_40 1.392(10)
C7A_40 OHA_40 1.343(10)
C7A_40 C8A_40 1.398(10)
C8A_40 C9A_40 1.401(9)
C9A_40 C10A_40 1.392(9)
O2A_40 C2A_40 1.202(10)
C2A_40 C3A_40 1.480(10)
C3A_40 C4B_40 1.565(19)
C4B_40 C10B_40 1.498(18)
C4B_40 C3B_40 1.552(10)
C4B_40 C11B_40 1.62(3)
C5B_40 C6B_40 1.391(10)
C5B_40 C10B_40 1.397(10)
C6B_40 C7B_40 1.393(10)
C7B_40 OHB_40 1.353(9)
C7B_40 C8B_40 1.396(9)
C8B_40 C9B_40 1.399(10)
C9B_40 C10B_40 1.391(9)
C9B_40 O1B_40 1.404(9)
O1B_40 C2B_40 1.370(9)
O2B_40 C2B_40 1.204(10)
C2B_40 C3B_40 1.480(10)
O1A_41 C2A_41 1.365(9)
O1A_41 C9A_41 1.411(10)
O2A_41 C2A_41 1.204(10)
C2A_41 C3A_41 1.475(10)
C3A_41 C4B_41 1.534(19)
C3A_41 C4A_41 1.550(10)
C4A_41 C10A_41 1.507(19)
C4A_41 C3B_41 1.596(19)
C4A_41 C11A_41 1.60(3)
C5A_41 C6A_41 1.390(10)
C5A_41 C10A_41 1.394(10)
C6A_41 C7A_41 1.392(10)
C7A_41 OHA_41 1.346(9)
C7A_41 C8A_41 1.392(10)
C8A_41 C9A_41 1.396(10)
C9A_41 C10A_41 1.391(9)
O1B_41 C2B_41 1.364(10)
O1B_41 C9B_41 1.402(9)
O2B_41 C2B_41 1.203(9)
C2B_41 C3B_41 1.481(10)
C3B_41 C4B_41 1.546(10)
C4B_41 C10B_41 1.509(19)
C4B_41 C11B_41 1.66(3)
C5B_41 C6B_41 1.393(10)
C5B_41 C10B_41 1.394(10)
C6B_41 C7B_41 1.393(9)
C7B_41 OHB_41 1.351(10)
C7B_41 C8B_41 1.395(10)
C8B_41 C9B_41 1.386(9)
C9B_41 C10B_41 1.390(9)

loop_
_geom_torsion_atom_site_label_1
_geom_torsion_atom_site_label_2
_geom_torsion_atom_site_label_3
_geom_torsion_atom_site_label_4
_geom_torsion
O4_7 C1_1 C2_1 O2_1 62.7(5)
O5_1 C1_1 C2_1 O2_1 -176.8(4)
O4_7 C1_1 C2_1 C3_1 -62.3(4)
O5_1 C1_1 C2_1 C3_1 58.2(4)
O2_1 C2_1 C3_1 O3_1 59.4(5)
C1_1 C2_1 C3_1 O3_1 -176.4(3)
O2_1 C2_1 C3_1 C4_1 180.0(4)
C1_1 C2_1 C3_1 C4_1 -55.8(5)
O3_1 C3_1 C4_1 O4_1 -67.8(4)
C2_1 C3_1 C4_1 O4_1 170.7(3)
O3_1 C3_1 C4_1 C5_1 174.1(4)
C2_1 C3_1 C4_1 C5_1 52.6(5)
O4_1 C4_1 C5_1 O5_1 -170.1(3)
C3_1 C4_1 C5_1 O5_1 -52.6(4)
O4_1 C4_1 C5_1 C6_1 71.2(5)
C3_1 C4_1 C5_1 C6_1 -171.2(4)
O5_1 C5_1 C6_1 O6_1 62.6(6)
C4_1 C5_1 C6_1 O6_1 -176.4(5)
C3_1 C4_1 O4_1 C1_2 126.2(4)
C5_1 C4_1 O4_1 C1_2 -114.3(4)
O4_7 C1_1 O5_1 C5_1 58.1(5)
C2_1 C1_1 O5_1 C5_1 -60.9(5)
C6_1 C5_1 O5_1 C1_1 -179.6(4)
C4_1 C5_1 O5_1 C1_1 58.6(5)
C4_1 O4_1 C1_2 O5_2 111.5(4)
C4_1 O4_1 C1_2 C2_2 -127.3(4)
O5_2 C1_2 C2_2 O2_2 -175.7(4)
O4_1 C1_2 C2_2 O2_2 62.7(5)
O5_2 C1_2 C2_2 C3_2 61.0(4)
O4_1 C1_2 C2_2 C3_2 -60.6(4)
O2_2 C2_2 C3_2 O3_2 59.8(5)
C1_2 C2_2 C3_2 O3_2 -177.9(3)
O2_2 C2_2 C3_2 C4_2 178.8(3)
C1_2 C2_2 C3_2 C4_2 -58.9(4)
O3_2 C3_2 C4_2 O4_2 -65.5(4)
C2_2 C3_2 C4_2 O4_2 175.3(3)
O3_2 C3_2 C4_2 C5_2 174.0(3)
C2_2 C3_2 C4_2 C5_2 54.9(4)
O4_2 C4_2 C5_2 O5_2 -170.1(3)
C3_2 C4_2 C5_2 O5_2 -51.2(5)
O4_2 C4_2 C5_2 C6_2 71.1(4)
C3_2 C4_2 C5_2 C6_2 -170.0(4)
O5_2 C5_2 C6_2 O6_2 -66.6(5)
C4_2 C5_2 C6_2 O6_2 55.3(5)
C3_2 C4_2 O4_2 C1_3 132.9(3)
C5_2 C4_2 O4_2 C1_3 -105.8(4)
O4_1 C1_2 O5_2 C5_2 60.0(4)
C2_2 C1_2 O5_2 C5_2 -59.2(4)
C6_2 C5_2 O5_2 C1_2 176.5(3)
C4_2 C5_2 O5_2 C1_2 53.7(5)
C4_2 O4_2 C1_3 O5_3 116.4(3)
C4_2 O4_2 C1_3 C2_3 -122.2(3)
O4_2 C1_3 C2_3 O2_3 57.1(4)
O5_3 C1_3 C2_3 O2_3 178.9(4)
O4_2 C1_3 C2_3 C3_3 -65.7(4)
O5_3 C1_3 C2_3 C3_3 56.1(5)
O2_3 C2_3 C3_3 O3_3 62.6(5)
C1_3 C2_3 C3_3 O3_3 -176.1(3)
O2_3 C2_3 C3_3 C4_3 -179.4(3)
C1_3 C2_3 C3_3 C4_3 -58.1(5)
O3_3 C3_3 C4_3 O4_3 -62.7(4)
C2_3 C3_3 C4_3 O4_3 178.3(3)
O3_3 C3_3 C4_3 C5_3 178.6(3)
C2_3 C3_3 C4_3 C5_3 59.6(4)
O4_3 C4_3 C5_3 O5_3 -178.0(3)
C3_3 C4_3 C5_3 O5_3 -59.7(4)
O4_3 C4_3 C5_3 C6_3 64.1(5)
C3_3 C4_3 C5_3 C6_3 -177.6(4)
O5_3 C5_3 C6_3 O6_3 -63.6(5)
C4_3 C5_3 C6_3 O6_3 55.8(5)
C3_3 C4_3 O4_3 C1_4 124.8(4)
C5_3 C4_3 O4_3 C1_4 -117.0(4)
O4_2 C1_3 O5_3 C5_3 63.3(5)
C2_3 C1_3 O5_3 C5_3 -57.5(5)
C6_3 C5_3 O5_3 C1_3 -179.0(4)
C4_3 C5_3 O5_3 C1_3 59.8(5)
C4_3 O4_3 C1_4 O5_4 108.6(4)
C4_3 O4_3 C1_4 C2_4 -129.6(3)
O5_4 C1_4 C2_4 O2_4 -175.6(3)
O4_3 C1_4 C2_4 O2_4 61.6(4)
O5_4 C1_4 C2_4 C3_4 60.7(4)
O4_3 C1_4 C2_4 C3_4 -62.1(4)
O2_4 C2_4 C3_4 O3_4 60.5(4)
C1_4 C2_4 C3_4 O3_4 -176.4(3)
O2_4 C2_4 C3_4 C4_4 -179.3(3)
C1_4 C2_4 C3_4 C4_4 -56.2(4)
O3_4 C3_4 C4_4 O4_4 -67.9(4)
C2_4 C3_4 C4_4 O4_4 171.7(3)
O3_4 C3_4 C4_4 C5_4 172.4(3)
C2_4 C3_4 C4_4 C5_4 52.1(4)
O4_4 C4_4 C5_4 O5_4 -167.5(3)
C3_4 C4_4 C5_4 O5_4 -49.3(5)
O4_4 C4_4 C5_4 C6_4 74.1(4)
C3_4 C4_4 C5_4 C6_4 -167.7(4)
O5_4 C5_4 C6_4 O6_4 -64.9(4)
C4_4 C5_4 C6_4 O6_4 56.4(5)
C3_4 C4_4 O4_4 C1_5 129.2(4)
C5_4 C4_4 O4_4 C1_5 -108.5(4)
O4_3 C1_4 O5_4 C5_4 60.0(4)
C2_4 C1_4 O5_4 C5_4 -60.2(4)
C6_4 C5_4 O5_4 C1_4 175.7(3)
C4_4 C5_4 O5_4 C1_4 53.6(4)
C4_4 O4_4 C1_5 O5_5 114.8(4)
C4_4 O4_4 C1_5 C2_5 -124.3(4)
O5_5 C1_5 C2_5 O2_5 -179.4(4)
O4_4 C1_5 C2_5 O2_5 60.0(5)
O5_5 C1_5 C2_5 C3_5 58.0(4)
O4_4 C1_5 C2_5 C3_5 -62.6(4)
O2_5 C2_5 C3_5 O3_5 61.0(4)
C1_5 C2_5 C3_5 O3_5 -176.2(3)
O2_5 C2_5 C3_5 C4_5 -179.1(3)
C1_5 C2_5 C3_5 C4_5 -56.2(4)
O3_5 C3_5 C4_5 O4_5 -65.5(4)
C2_5 C3_5 C4_5 O4_5 174.3(3)
O3_5 C3_5 C4_5 C5_5 175.8(3)
C2_5 C3_5 C4_5 C5_5 55.5(4)
O4_5 C4_5 C5_5 O5_5 -173.7(3)
C3_5 C4_5 C5_5 O5_5 -56.1(4)
O4_5 C4_5 C5_5 C6_5 67.4(5)
C3_5 C4_5 C5_5 C6_5 -175.0(4)
O5_5 C5_5 C6_5 O6_5 64.3(6)
C4_5 C5_5 C6_5 O6_5 -175.4(5)
C3_5 C4_5 O4_5 C1_6 123.8(3)
C5_5 C4_5 O4_5 C1_6 -117.2(4)
O4_4 C1_5 O5_5 C5_5 59.1(5)
C2_5 C1_5 O5_5 C5_5 -60.4(5)
C6_5 C5_5 O5_5 C1_5 -179.1(4)
C4_5 C5_5 O5_5 C1_5 59.4(5)
C4_5 O4_5 C1_6 O5_6 111.0(4)
C4_5 O4_5 C1_6 C2_6 -128.0(3)
O5_6 C1_6 C2_6 O2_6 -176.7(3)
O4_5 C1_6 C2_6 O2_6 62.0(4)
O5_6 C1_6 C2_6 C3_6 59.1(4)
O4_5 C1_6 C2_6 C3_6 -62.2(4)
O2_6 C2_6 C3_6 O3_6 58.0(5)
C1_6 C2_6 C3_6 O3_6 -178.3(3)
O2_6 C2_6 C3_6 C4_6 178.5(3)
C1_6 C2_6 C3_6 C4_6 -57.9(4)
O3_6 C3_6 C4_6 O4_6 -65.3(4)
C2_6 C3_6 C4_6 O4_6 175.7(3)
O3_6 C3_6 C4_6 C5_6 175.1(3)
C2_6 C3_6 C4_6 C5_6 56.0(4)
O4_6 C4_6 C5_6 O5_6 -172.5(3)
C3_6 C4_6 C5_6 O5_6 -53.4(4)
O4_6 C4_6 C5_6 C6_6 68.8(5)
C3_6 C4_6 C5_6 C6_6 -172.1(4)
O5_6 C5_6 C6_6 O6_6 -65.6(5)
C4_6 C5_6 C6_6 O6_6 55.5(5)
C3_6 C4_6 O4_6 C1_7 125.6(4)
C5_6 C4_6 O4_6 C1_7 -113.5(4)
O4_5 C1_6 O5_6 C5_6 60.5(5)
C2_6 C1_6 O5_6 C5_6 -58.7(4)
C6_6 C5_6 O5_6 C1_6 178.1(4)
C4_6 C5_6 O5_6 C1_6 55.6(5)
C4_6 O4_6 C1_7 O5_7 115.4(4)
C4_6 O4_6 C1_7 C2_7 -122.3(4)
O4_6 C1_7 C2_7 O2_7 55.7(5)
O5_7 C1_7 C2_7 O2_7 179.4(4)
O4_6 C1_7 C2_7 C3_7 -64.6(4)
O5_7 C1_7 C2_7 C3_7 59.1(5)
O2_7 C2_7 C3_7 O3_7 61.3(5)
C1_7 C2_7 C3_7 O3_7 -178.5(3)
O2_7 C2_7 C3_7 C4_7 179.6(3)
C1_7 C2_7 C3_7 C4_7 -60.2(4)
O3_7 C3_7 C4_7 O4_7 -62.9(5)
C2_7 C3_7 C4_7 O4_7 176.7(3)
O3_7 C3_7 C4_7 C5_7 178.0(4)
C2_7 C3_7 C4_7 C5_7 57.6(5)
O4_7 C4_7 C5_7 O5_7 -172.3(3)
C3_7 C4_7 C5_7 O5_7 -54.3(5)
O4_7 C4_7 C5_7 C6_7 71.1(5)
C3_7 C4_7 C5_7 C6_7 -171.0(4)
O5_7 C5_7 C6_7 O6_7 -56.0(5)
C4_7 C5_7 C6_7 O6_7 64.4(6)
O5_1 C1_1 O4_7 C4_7 117.8(4)
C2_1 C1_1 O4_7 C4_7 -123.1(4)
C3_7 C4_7 O4_7 C1_1 129.3(4)
C5_7 C4_7 O4_7 C1_1 -112.3(4)
O4_6 C1_7 O5_7 C5_7 64.4(5)
C2_7 C1_7 O5_7 C5_7 -57.8(5)
C6_7 C5_7 O5_7 C1_7 177.0(4)
C4_7 C5_7 O5_7 C1_7 56.1(5)
O5_8 C1_8 C2_8 O2_8 -179.8(4)
O4_14 C1_8 C2_8 O2_8 58.6(5)
O5_8 C1_8 C2_8 C3_8 58.3(5)
O4_14 C1_8 C2_8 C3_8 -63.3(4)
O2_8 C2_8 C3_8 O3_8 61.8(5)
C1_8 C2_8 C3_8 O3_8 -177.3(3)
O2_8 C2_8 C3_8 C4_8 -180.0(3)
C1_8 C2_8 C3_8 C4_8 -59.0(4)
O3_8 C3_8 C4_8 O4_8 -63.2(5)
C2_8 C3_8 C4_8 O4_8 176.5(3)
O3_8 C3_8 C4_8 C5_8 177.0(4)
C2_8 C3_8 C4_8 C5_8 56.7(4)
O4_8 C4_8 C5_8 O5_8 -173.2(3)
C3_8 C4_8 C5_8 O5_8 -54.4(5)
O4_8 C4_8 C5_8 C6_8 70.2(5)
C3_8 C4_8 C5_8 C6_8 -171.0(4)
O5_8 C5_8 C6_8 O6_8 -58.1(5)
C4_8 C5_8 C6_8 O6_8 62.1(6)
C3_8 C4_8 O4_8 C1_9 129.0(4)
C5_8 C4_8 O4_8 C1_9 -111.4(4)
O4_14 C1_8 O5_8 C5_8 62.7(5)
C2_8 C1_8 O5_8 C5_8 -57.2(5)
C6_8 C5_8 O5_8 C1_8 176.9(4)
C4_8 C5_8 O5_8 C1_8 56.1(5)
C4_8 O4_8 C1_9 O5_9 115.0(4)
C4_8 O4_8 C1_9 C2_9 -123.7(4)
O5_9 C1_9 C2_9 O2_9 -177.4(3)
O4_8 C1_9 C2_9 O2_9 61.4(4)
O5_9 C1_9 C2_9 C3_9 58.6(4)
O4_8 C1_9 C2_9 C3_9 -62.6(4)
O2_9 C2_9 C3_9 O3_9 59.5(5)
C1_9 C2_9 C3_9 O3_9 -177.2(3)
O2_9 C2_9 C3_9 C4_9 179.8(4)
C1_9 C2_9 C3_9 C4_9 -56.8(5)
O3_9 C3_9 C4_9 O4_9 -67.2(5)
C2_9 C3_9 C4_9 O4_9 173.4(4)
O3_9 C3_9 C4_9 C5_9 174.1(4)
C2_9 C3_9 C4_9 C5_9 54.7(5)
O4_9 C4_9 C5_9 O5_9 -171.6(3)
C3_9 C4_9 C5_9 O5_9 -53.3(5)
O4_9 C4_9 C5_9 C6_9 68.5(5)
C3_9 C4_9 C5_9 C6_9 -173.1(4)
O5_9 C5_9 C6_9 O6_9 -62.3(6)
C4_9 C5_9 C6_9 O6_9 60.1(6)
C5_9 C4_9 O4_9 C1_10 -113.6(4)
C3_9 C4_9 O4_9 C1_10 125.7(4)
O4_8 C1_9 O5_9 C5_9 61.9(5)
C2_9 C1_9 O5_9 C5_9 -58.2(5)
C6_9 C5_9 O5_9 C1_9 179.1(5)
C4_9 C5_9 O5_9 C1_9 55.4(5)
C4_9 O4_9 C1_10 O5_10 112.7(4)
C4_9 O4_9 C1_10 C2_10 -126.9(4)
O5_10 C1_10 C2_10 O2_10 -177.7(3)
O4_9 C1_10 C2_10 O2_10 61.3(5)
O5_10 C1_10 C2_10 C3_10 61.4(4)
O4_9 C1_10 C2_10 C3_10 -59.5(4)
O2_10 C2_10 C3_10 O3_10 62.2(5)
C1_10 C2_10 C3_10 O3_10 -176.7(3)
O2_10 C2_10 C3_10 C4_10 -179.8(3)
C1_10 C2_10 C3_10 C4_10 -58.8(4)
O3_10 C3_10 C4_10 O4_10 -68.2(4)
C2_10 C3_10 C4_10 O4_10 172.6(3)
O3_10 C3_10 C4_10 C5_10 174.1(4)
C2_10 C3_10 C4_10 C5_10 54.9(5)
O4_10 C4_10 C5_10 O5_10 -168.4(3)
C3_10 C4_10 C5_10 O5_10 -52.0(5)
O4_10 C4_10 C5_10 C6_10 73.2(4)
C3_10 C4_10 C5_10 C6_10 -170.4(4)
O5_10 C5_10 C6_10 O6_10 -67.2(5)
C4_10 C5_10 C6_10 O6_10 53.5(5)
C3_10 C4_10 O4_10 C1_11 133.6(4)
C5_10 C4_10 O4_10 C1_11 -107.2(4)
O4_9 C1_10 O5_10 C5_10 57.4(4)
C2_10 C1_10 O5_10 C5_10 -61.3(5)
C6_10 C5_10 O5_10 C1_10 177.8(3)
C4_10 C5_10 O5_10 C1_10 55.9(5)
C4_10 O4_10 C1_11 O5_11 115.2(4)
C4_10 O4_10 C1_11 C2_11 -123.3(4)
O5_11 C1_11 C2_11 O2_11 179.4(4)
O4_10 C1_11 C2_11 O2_11 57.4(5)
O5_11 C1_11 C2_11 C3_11 55.8(5)
O4_10 C1_11 C2_11 C3_11 -66.2(5)
O2_11 C2_11 C3_11 O3_11 59.3(5)
C1_11 C2_11 C3_11 O3_11 -178.3(3)
O2_11 C2_11 C3_11 C4_11 179.9(3)
C1_11 C2_11 C3_11 C4_11 -57.6(5)
O3_11 C3_11 C4_11 O4_11 -61.4(5)
C2_11 C3_11 C4_11 O4_11 179.3(3)
O3_11 C3_11 C4_11 C5_11 179.4(4)
C2_11 C3_11 C4_11 C5_11 60.0(5)
O4_11 C4_11 C5_11 O5_11 -178.4(3)
C3_11 C4_11 C5_11 O5_11 -60.9(5)
O4_11 C4_11 C5_11 C6_11 63.1(6)
C3_11 C4_11 C5_11 C6_11 -179.4(5)
O5_11 C5_11 C6_11 O6_11 -66.8(6)
C4_11 C5_11 C6_11 O6_11 52.6(7)
C3_11 C4_11 O4_11 C1_12 123.4(4)
C5_11 C4_11 O4_11 C1_12 -118.5(4)
O4_10 C1_11 O5_11 C5_11 62.9(5)
C2_11 C1_11 O5_11 C5_11 -57.9(5)
C6_11 C5_11 O5_11 C1_11 -177.0(5)
C4_11 C5_11 O5_11 C1_11 60.8(5)
C4_11 O4_11 C1_12 O5_12 108.6(4)
C4_11 O4_11 C1_12 C2_12 -130.1(4)
O4_11 C1_12 C2_12 O2_12 60.5(4)
O5_12 C1_12 C2_12 O2_12 -177.2(3)
O4_11 C1_12 C2_12 C3_12 -61.3(4)
O5_12 C1_12 C2_12 C3_12 61.0(4)
O2_12 C2_12 C3_12 O3_12 62.7(4)
C1_12 C2_12 C3_12 O3_12 -175.9(3)
O2_12 C2_12 C3_12 C4_12 -178.5(3)
C1_12 C2_12 C3_12 C4_12 -57.1(4)
O3_12 C3_12 C4_12 O4_12 -66.7(4)
C2_12 C3_12 C4_12 O4_12 172.9(3)
O3_12 C3_12 C4_12 C5_12 173.8(3)
C2_12 C3_12 C4_12 C5_12 53.4(4)
O4_12 C4_12 C5_12 O5_12 -169.7(3)
C3_12 C4_12 C5_12 O5_12 -51.8(4)
O4_12 C4_12 C5_12 C6_12 71.6(5)
C3_12 C4_12 C5_12 C6_12 -170.4(4)
O5_12 C5_12 C6_12 O6_12 -66.7(5)
C4_12 C5_12 C6_12 O6_12 54.6(6)
C3_12 C4_12 O4_12 C1_13 131.6(4)
C5_12 C4_12 O4_12 C1_13 -107.2(4)
O4_11 C1_12 O5_12 C5_12 59.4(4)
C2_12 C1_12 O5_12 C5_12 -60.7(4)
C6_12 C5_12 O5_12 C1_12 177.9(4)
C4_12 C5_12 O5_12 C1_12 55.7(4)
C4_12 O4_12 C1_13 O5_13 113.0(4)
C4_12 O4_12 C1_13 C2_13 -124.9(4)
O5_13 C1_13 C2_13 O2_13 -178.6(4)
O4_12 C1_13 C2_13 O2_13 59.6(4)
O5_13 C1_13 C2_13 C3_13 58.5(5)
O4_12 C1_13 C2_13 C3_13 -63.4(4)
O2_13 C2_13 C3_13 O3_13 61.8(5)
C1_13 C2_13 C3_13 O3_13 -175.9(4)
O2_13 C2_13 C3_13 C4_13 -178.3(4)
C1_13 C2_13 C3_13 C4_13 -56.0(5)
O3_13 C3_13 C4_13 O4_13 -67.7(4)
C2_13 C3_13 C4_13 O4_13 173.5(3)
O3_13 C3_13 C4_13 C5_13 174.3(4)
C2_13 C3_13 C4_13 C5_13 55.5(5)
O4_13 C4_13 C5_13 O5_13 -172.4(3)
C3_13 C4_13 C5_13 O5_13 -55.7(5)
O4_13 C4_13 C5_13 C6_13 68.5(6)
C3_13 C4_13 C5_13 C6_13 -174.9(5)
O5_13 C5_13 C6_13 O6_13 69.4(8)
C4_13 C5_13 C6_13 O6_13 -169.8(6)
C3_13 C4_13 O4_13 C1_14 122.2(4)
C5_13 C4_13 O4_13 C1_14 -119.4(4)
O4_12 C1_13 O5_13 C5_13 59.3(5)
C2_13 C1_13 O5_13 C5_13 -61.0(5)
C6_13 C5_13 O5_13 C1_13 -177.8(5)
C4_13 C5_13 O5_13 C1_13 59.4(5)
C4_13 O4_13 C1_14 O5_14 110.6(4)
C4_13 O4_13 C1_14 C2_14 -128.2(3)
O4_13 C1_14 C2_14 O2_14 60.5(4)
O5_14 C1_14 C2_14 O2_14 -177.3(3)
O4_13 C1_14 C2_14 C3_14 -61.8(4)
O5_14 C1_14 C2_14 C3_14 60.3(4)
O2_14 C2_14 C3_14 O3_14 59.1(4)
C1_14 C2_14 C3_14 O3_14 -179.2(3)
O2_14 C2_14 C3_14 C4_14 -179.7(3)
C1_14 C2_14 C3_14 C4_14 -58.1(4)
O3_14 C3_14 C4_14 O4_14 -66.3(4)
C2_14 C3_14 C4_14 O4_14 174.3(3)
O3_14 C3_14 C4_14 C5_14 174.8(3)
C2_14 C3_14 C4_14 C5_14 55.4(4)
O4_14 C4_14 C5_14 O5_14 -171.9(3)
C3_14 C4_14 C5_14 O5_14 -53.6(4)
O4_14 C4_14 C5_14 C6_14 68.9(4)
C3_14 C4_14 C5_14 C6_14 -172.8(4)
O5_14 C5_14 C6_14 O6_14 -66.5(4)
C4_14 C5_14 C6_14 O6_14 54.9(5)
O5_8 C1_8 O4_14 C4_14 116.7(4)
C2_8 C1_8 O4_14 C4_14 -122.8(4)
C3_14 C4_14 O4_14 C1_8 127.4(4)
C5_14 C4_14 O4_14 C1_8 -112.4(4)
O4_13 C1_14 O5_14 C5_14 59.6(4)
C2_14 C1_14 O5_14 C5_14 -60.5(4)
C6_14 C5_14 O5_14 C1_14 179.6(3)
C4_14 C5_14 O5_14 C1_14 56.7(4)
C10A_39 C5A_39 C6A_39 C7A_39 -1.9(12)
C5A_39 C6A_39 C7A_39 OHA_39 174.2(12)
C5A_39 C6A_39 C7A_39 C8A_39 4.0(19)
OHA_39 C7A_39 C8A_39 C9A_39 -174.1(16)
C6A_39 C7A_39 C8A_39 C9A_39 -3(2)
C7A_39 C8A_39 C9A_39 C10A_39 1(3)
C7A_39 C8A_39 C9A_39 O1A_39 -176.9(18)
C8A_39 C9A_39 C10A_39 C5A_39 1(2)
O1A_39 C9A_39 C10A_39 C5A_39 179.1(16)
C8A_39 C9A_39 C10A_39 C4A_39 -179.8(15)
O1A_39 C9A_39 C10A_39 C4A_39 -2(2)
C6A_39 C5A_39 C10A_39 C9A_39 -0.7(17)
C6A_39 C5A_39 C10A_39 C4A_39 -179.8(7)
C3A_39 C4A_39 C10A_39 C9A_39 16(2)
C3B_39 C4A_39 C10A_39 C9A_39 119.1(17)
C11A_39 C4A_39 C10A_39 C9A_39 -121(2)
C3A_39 C4A_39 C10A_39 C5A_39 -165.3(13)
C3B_39 C4A_39 C10A_39 C5A_39 -61.8(18)
C11A_39 C4A_39 C10A_39 C5A_39 58(2)
O2A_39 C2A_39 O1A_39 C9A_39 171(2)
C3A_39 C2A_39 O1A_39 C9A_39 2(3)
C10A_39 C9A_39 O1A_39 C2A_39 -7(3)
C8A_39 C9A_39 O1A_39 C2A_39 170.6(19)
C3B_39 C4A_39 C3A_39 C2A_39 -136.2(18)
C10A_39 C4A_39 C3A_39 C2A_39 -21(2)
C11A_39 C4A_39 C3A_39 C2A_39 114(2)
C3B_39 C4A_39 C3A_39 C4B_39 0.0(14)
C10A_39 C4A_39 C3A_39 C4B_39 115.4(13)
C11A_39 C4A_39 C3A_39 C4B_39 -110(2)
O2A_39 C2A_39 C3A_39 C4A_39 -155(2)
O1A_39 C2A_39 C3A_39 C4A_39 14(2)
O2A_39 C2A_39 C3A_39 C4B_39 86(2)
O1A_39 C2A_39 C3A_39 C4B_39 -105(2)
C7B_39 C6B_39 C5B_39 C10B_39 4.0(13)
C6B_39 C5B_39 C10B_39 C9B_39 -7.9(16)
C6B_39 C5B_39 C10B_39 C4B_39 -177.0(6)
C5B_39 C10B_39 C9B_39 O1B_39 -173.9(15)
C4B_39 C10B_39 C9B_39 O1B_39 -5(2)
C5B_39 C10B_39 C9B_39 C8B_39 13(2)
C4B_39 C10B_39 C9B_39 C8B_39 -177.9(16)
C10B_39 C9B_39 C8B_39 C7B_39 -16(3)
O1B_39 C9B_39 C8B_39 C7B_39 171.9(19)
C5B_39 C6B_39 C7B_39 OHB_39 178.0(13)
C5B_39 C6B_39 C7B_39 C8B_39 -5(2)
C9B_39 C8B_39 C7B_39 OHB_39 -172(2)
C9B_39 C8B_39 C7B_39 C6B_39 11(3)
C9B_39 C10B_39 C4B_39 C11B_39 125(2)
C5B_39 C10B_39 C4B_39 C11B_39 -67(2)
C9B_39 C10B_39 C4B_39 C3B_39 -8(2)
C5B_39 C10B_39 C4B_39 C3B_39 160.7(19)
C9B_39 C10B_39 C4B_39 C3A_39 -103.3(16)
C5B_39 C10B_39 C4B_39 C3A_39 65.1(17)
C4A_39 C3A_39 C4B_39 C10B_39 113.8(12)
C2A_39 C3A_39 C4B_39 C10B_39 -115.4(15)
C4A_39 C3A_39 C4B_39 C11B_39 -118(2)
C2A_39 C3A_39 C4B_39 C11B_39 13(3)
C4A_39 C3A_39 C4B_39 C3B_39 0.0(14)
C2A_39 C3A_39 C4B_39 C3B_39 130.8(17)
O2B_39 C2B_39 O1B_39 C9B_39 178(5)
C3B_39 C2B_39 O1B_39 C9B_39 -2(3)
C10B_39 C9B_39 O1B_39 C2B_39 11(3)
C8B_39 C9B_39 O1B_39 C2B_39 -176(2)
O2B_39 C2B_39 C3B_39 C4A_39 -80(4)
O1B_39 C2B_39 C3B_39 C4A_39 100(2)
O2B_39 C2B_39 C3B_39 C4B_39 168(5)
O1B_39 C2B_39 C3B_39 C4B_39 -12(4)
C3A_39 C4A_39 C3B_39 C2B_39 -123.9(16)
C10A_39 C4A_39 C3B_39 C2B_39 119.3(17)
C11A_39 C4A_39 C3B_39 C2B_39 -5(2)
C3A_39 C4A_39 C3B_39 C4B_39 0.0(15)
C10A_39 C4A_39 C3B_39 C4B_39 -116.8(14)
C11A_39 C4A_39 C3B_39 C4B_39 119.0(17)
C10B_39 C4B_39 C3B_39 C2B_39 16(3)
C11B_39 C4B_39 C3B_39 C2B_39 -113(3)
C3A_39 C4B_39 C3B_39 C2B_39 131(3)
C10B_39 C4B_39 C3B_39 C4A_39 -115.4(13)
C11B_39 C4B_39 C3B_39 C4A_39 116(2)
C3A_39 C4B_39 C3B_39 C4A_39 0.0(13)
C10A_40 C5A_40 C6A_40 C7A_40 -6.1(19)
C5A_40 C6A_40 C7A_40 OHA_40 174.4(19)
C5A_40 C6A_40 C7A_40 C8A_40 8(3)
OHA_40 C7A_40 C8A_40 C9A_40 -175(2)
C6A_40 C7A_40 C8A_40 C9A_40 -8(4)
C7A_40 C8A_40 C9A_40 C10A_40 7(4)
C7A_40 C8A_40 C9A_40 O1A_40 -174(2)
C2A_40 O1A_40 C9A_40 C10A_40 8(4)
C2A_40 O1A_40 C9A_40 C8A_40 -171(2)
C6A_40 C5A_40 C10A_40 C9A_40 5(3)
C6A_40 C5A_40 C10A_40 C4A_40 177.9(10)
C8A_40 C9A_40 C10A_40 C5A_40 -5(4)
O1A_40 C9A_40 C10A_40 C5A_40 175(2)
C8A_40 C9A_40 C10A_40 C4A_40 -178(2)
O1A_40 C9A_40 C10A_40 C4A_40 3(4)
C3A_40 C4A_40 C10A_40 C5A_40 -177.6(19)
C3B_40 C4A_40 C10A_40 C5A_40 -81(2)
C11A_40 C4A_40 C10A_40 C5A_40 15(4)
C3A_40 C4A_40 C10A_40 C9A_40 -5(3)
C3B_40 C4A_40 C10A_40 C9A_40 92(3)
C11A_40 C4A_40 C10A_40 C9A_40 -172(4)
C9A_40 O1A_40 C2A_40 O2A_40 159(2)
C9A_40 O1A_40 C2A_40 C3A_40 -16(3)
O2A_40 C2A_40 C3A_40 C4A_40 -161(3)
O1A_40 C2A_40 C3A_40 C4A_40 14(3)
O2A_40 C2A_40 C3A_40 C4B_40 93(2)
O1A_40 C2A_40 C3A_40 C4B_40 -93(2)
C10A_40 C4A_40 C3A_40 C2A_40 -3(3)
C3B_40 C4A_40 C3A_40 C2A_40 -120(2)
C11A_40 C4A_40 C3A_40 C2A_40 154(7)
C10A_40 C4A_40 C3A_40 C4B_40 110.8(19)
C3B_40 C4A_40 C3A_40 C4B_40 -6.3(17)
C11A_40 C4A_40 C3A_40 C4B_40 -92(7)
C2A_40 C3A_40 C4B_40 C10B_40 -116.8(15)
C4A_40 C3A_40 C4B_40 C10B_40 118.0(15)
C2A_40 C3A_40 C4B_40 C3B_40 131.6(16)
C4A_40 C3A_40 C4B_40 C3B_40 6.3(17)
C2A_40 C3A_40 C4B_40 C11B_40 9(3)
C4A_40 C3A_40 C4B_40 C11B_40 -116(3)
C10B_40 C5B_40 C6B_40 C7B_40 2.8(17)
C5B_40 C6B_40 C7B_40 OHB_40 -178.3(14)
C5B_40 C6B_40 C7B_40 C8B_40 -7(2)
OHB_40 C7B_40 C8B_40 C9B_40 -177(2)
C6B_40 C7B_40 C8B_40 C9B_40 11(3)
C7B_40 C8B_40 C9B_40 C10B_40 -13(4)
C7B_40 C8B_40 C9B_40 O1B_40 175(2)
C8B_40 C9B_40 C10B_40 C5B_40 9(4)
O1B_40 C9B_40 C10B_40 C5B_40 -179(2)
C8B_40 C9B_40 C10B_40 C4B_40 -176(2)
O1B_40 C9B_40 C10B_40 C4B_40 -4(4)
C6B_40 C5B_40 C10B_40 C9B_40 -4(3)
C6B_40 C5B_40 C10B_40 C4B_40 -178.9(11)
C3B_40 C4B_40 C10B_40 C9B_40 -5(3)
C3A_40 C4B_40 C10B_40 C9B_40 -100(3)
C11B_40 C4B_40 C10B_40 C9B_40 144(4)
C3B_40 C4B_40 C10B_40 C5B_40 170(2)
C3A_40 C4B_40 C10B_40 C5B_40 75(2)
C11B_40 C4B_40 C10B_40 C5B_40 -41(4)
C10B_40 C9B_40 O1B_40 C2B_40 4(4)
C8B_40 C9B_40 O1B_40 C2B_40 176(2)
C9B_40 O1B_40 C2B_40 O2B_40 -174(2)
C9B_40 O1B_40 C2B_40 C3B_40 6(3)
O2B_40 C2B_40 C3B_40 C4B_40 165(3)
O1B_40 C2B_40 C3B_40 C4B_40 -16(4)
O2B_40 C2B_40 C3B_40 C4A_40 -76(3)
O1B_40 C2B_40 C3B_40 C4A_40 104(2)
C10B_40 C4B_40 C3B_40 C2B_40 15(4)
C3A_40 C4B_40 C3B_40 C2B_40 128(3)
C11B_40 C4B_40 C3B_40 C2B_40 -133(4)
C10B_40 C4B_40 C3B_40 C4A_40 -120.1(18)
C3A_40 C4B_40 C3B_40 C4A_40 -6.2(17)
C11B_40 C4B_40 C3B_40 C4A_40 93(4)
C10A_40 C4A_40 C3B_40 C2B_40 124(2)
C3A_40 C4A_40 C3B_40 C2B_40 -125(2)
C11A_40 C4A_40 C3B_40 C2B_40 22(4)
C10A_40 C4A_40 C3B_40 C4B_40 -104.6(18)
C3A_40 C4A_40 C3B_40 C4B_40 6.3(17)
C11A_40 C4A_40 C3B_40 C4B_40 153(4)
C9A_41 O1A_41 C2A_41 O2A_41 -160(3)
C9A_41 O1A_41 C2A_41 C3A_41 12(3)
O2A_41 C2A_41 C3A_41 C4B_41 -91(2)
O1A_41 C2A_41 C3A_41 C4B_41 97(2)
O2A_41 C2A_41 C3A_41 C4A_41 155(2)
O1A_41 C2A_41 C3A_41 C4A_41 -18(3)
C2A_41 C3A_41 C4A_41 C10A_41 11(3)
C4B_41 C3A_41 C4A_41 C10A_41 -115.8(19)
C2A_41 C3A_41 C4A_41 C3B_41 124.5(19)
C4B_41 C3A_41 C4A_41 C3B_41 -2.7(14)
C2A_41 C3A_41 C4A_41 C11A_41 -126(3)
C4B_41 C3A_41 C4A_41 C11A_41 107(3)
C10A_41 C5A_41 C6A_41 C7A_41 2(2)
C5A_41 C6A_41 C7A_41 OHA_41 -177(2)
C5A_41 C6A_41 C7A_41 C8A_41 -2(3)
OHA_41 C7A_41 C8A_41 C9A_41 178(3)
C6A_41 C7A_41 C8A_41 C9A_41 3(4)
C7A_41 C8A_41 C9A_41 C10A_41 -4(4)
C7A_41 C8A_41 C9A_41 O1A_41 -178(3)
C2A_41 O1A_41 C9A_41 C10A_41 -1(4)
C2A_41 O1A_41 C9A_41 C8A_41 174(2)
C8A_41 C9A_41 C10A_41 C5A_41 4(4)
O1A_41 C9A_41 C10A_41 C5A_41 177(2)
C8A_41 C9A_41 C10A_41 C4A_41 -179(2)
O1A_41 C9A_41 C10A_41 C4A_41 -5(4)
C6A_41 C5A_41 C10A_41 C9A_41 -2(3)
C6A_41 C5A_41 C10A_41 C4A_41 -179.7(14)
C3A_41 C4A_41 C10A_41 C9A_41 0(3)
C3B_41 C4A_41 C10A_41 C9A_41 -95(3)
C11A_41 C4A_41 C10A_41 C9A_41 126(4)
C3A_41 C4A_41 C10A_41 C5A_41 177(2)
C3B_41 C4A_41 C10A_41 C5A_41 82(3)
C11A_41 C4A_41 C10A_41 C5A_41 -56(4)
C9B_41 O1B_41 C2B_41 O2B_41 -170(3)
C9B_41 O1B_41 C2B_41 C3B_41 10(3)
O2B_41 C2B_41 C3B_41 C4B_41 -174(2)
O1B_41 C2B_41 C3B_41 C4B_41 6(3)
O2B_41 C2B_41 C3B_41 C4A_41 73(3)
O1B_41 C2B_41 C3B_41 C4A_41 -107(2)
C10A_41 C4A_41 C3B_41 C2B_41 -117.6(16)
C3A_41 C4A_41 C3B_41 C2B_41 130.7(15)
C11A_41 C4A_41 C3B_41 C2B_41 27(3)
C10A_41 C4A_41 C3B_41 C4B_41 114.4(15)
C3A_41 C4A_41 C3B_41 C4B_41 2.7(14)
C11A_41 C4A_41 C3B_41 C4B_41 -101(3)
C2A_41 C3A_41 C4B_41 C10B_41 121.3(15)
C4A_41 C3A_41 C4B_41 C10B_41 -110.6(15)
C2A_41 C3A_41 C4B_41 C3B_41 -125.3(15)
C4A_41 C3A_41 C4B_41 C3B_41 2.8(15)
C2A_41 C3A_41 C4B_41 C11B_41 -29(3)
C4A_41 C3A_41 C4B_41 C11B_41 99(2)
C2B_41 C3B_41 C4B_41 C10B_41 -18(3)
C4A_41 C3B_41 C4B_41 C10B_41 108.7(18)
C2B_41 C3B_41 C4B_41 C3A_41 -129(2)
C4A_41 C3B_41 C4B_41 C3A_41 -2.7(14)
C2B_41 C3B_41 C4B_41 C11B_41 124(3)
C4A_41 C3B_41 C4B_41 C11B_41 -110(2)
C10B_41 C5B_41 C6B_41 C7B_41 -0.4(19)
C5B_41 C6B_41 C7B_41 OHB_41 177(2)
C5B_41 C6B_41 C7B_41 C8B_41 4(3)
OHB_41 C7B_41 C8B_41 C9B_41 180(3)
C6B_41 C7B_41 C8B_41 C9B_41 -6(3)
C7B_41 C8B_41 C9B_41 C10B_41 6(4)
C7B_41 C8B_41 C9B_41 O1B_41 -176(2)
C2B_41 O1B_41 C9B_41 C8B_41 169(2)
C2B_41 O1B_41 C9B_41 C10B_41 -13(4)
C8B_41 C9B_41 C10B_41 C5B_41 -2(4)
O1B_41 C9B_41 C10B_41 C5B_41 180(2)
C8B_41 C9B_41 C10B_41 C4B_41 177(2)
O1B_41 C9B_41 C10B_41 C4B_41 -1(4)
C6B_41 C5B_41 C10B_41 C9B_41 0(3)
C6B_41 C5B_41 C10B_41 C4B_41 -179.4(14)
C3A_41 C4B_41 C10B_41 C9B_41 112(3)
C3B_41 C4B_41 C10B_41 C9B_41 15(3)
C11B_41 C4B_41 C10B_41 C9B_41 -108(4)
C3A_41 C4B_41 C10B_41 C5B_41 -69(3)
C3B_41 C4B_41 C10B_41 C5B_41 -166(2)
C11B_41 C4B_41 C10B_41 C5B_41 71(4)
